data_7215648
loop_
_publ_author_name
'Alekseev, Evgeny V.'
'Krivovichev, Sergey V.'
'Depmeier, Wulf'

_publ_section_title
;
 Novel layered uranyl arsenates, Ag6[(UO2)2(As2O7)(As4O13)] and
 AI6[(UO2)2(AsO4)2(As2O7)] (AI--Ag and Na): first observation of a linear
 As4O136&#x2212; anion and structure type evolution
;
_journal_issue 17
_journal_name_full 'Journal of Materials Chemistry'
_journal_page_first 2583
_journal_paper_doi 10.1039/b818757f
_journal_volume 19
_journal_year 2009
_chemical_formula_sum 'As4 Na6 O19 U2'
_chemical_formula_weight 1217.68
_chemical_name_systematic
;
hexsodium diauranyl diortoarsenato diarsenate 
;
_space_group_IT_number 2
_symmetry_cell_setting triclinic
_symmetry_space_group_name_Hall '-P 1'
_symmetry_space_group_name_H-M 'P -1'
_atom_sites_solution_primary direct
_atom_sites_solution_secondary difmap
_audit_creation_method SHELXL-97
_cell_angle_alpha 108.63(3)
_cell_angle_beta 91.27(2)
_cell_angle_gamma 97.40(2)
_cell_formula_units_Z 4
_cell_length_a 10.996(3)
_cell_length_b 11.633(3)
_cell_length_c 14.057(4)
_cell_measurement_reflns_used 135
_cell_measurement_temperature 293(2)
_cell_measurement_theta_max 16
_cell_measurement_theta_min 12
_cell_volume 1685.9(9)
_computing_structure_refinement 'SHELXL-97 (Sheldrick, 1997)'
_diffrn_ambient_temperature 293(2)
_diffrn_measured_fraction_theta_full 1.000
_diffrn_measured_fraction_theta_max 1.000
_diffrn_measurement_device_type 'Stoe Stadi4'
_diffrn_radiation_monochromator graphite
_diffrn_radiation_source 'fine-focus sealed tube'
_diffrn_radiation_type MoK\a
_diffrn_radiation_wavelength 0.71073
_diffrn_reflns_av_R_equivalents 0.1213
_diffrn_reflns_av_sigmaI/netI 0.1508
_diffrn_reflns_limit_h_max 14
_diffrn_reflns_limit_h_min -14
_diffrn_reflns_limit_k_max 15
_diffrn_reflns_limit_k_min -15
_diffrn_reflns_limit_l_max 18
_diffrn_reflns_limit_l_min -18
_diffrn_reflns_number 15919
_diffrn_reflns_theta_full 27.88
_diffrn_reflns_theta_max 27.88
_diffrn_reflns_theta_min 1.53
_exptl_absorpt_coefficient_mu 27.236
_exptl_absorpt_correction_T_max 0.256
_exptl_absorpt_correction_T_min 0.048
_exptl_absorpt_correction_type empirical
_exptl_absorpt_process_details sadabs
_exptl_crystal_colour yellow
_exptl_crystal_density_diffrn 4.797
_exptl_crystal_density_method 'not measured'
_exptl_crystal_description plate
_exptl_crystal_F_000 2136
_exptl_crystal_size_max 0.14
_exptl_crystal_size_mid 0.10
_exptl_crystal_size_min 0.05
_refine_diff_density_max 2.918
_refine_diff_density_min -2.250
_refine_diff_density_rms 0.438
_refine_ls_extinction_coef 0.00047(3)
_refine_ls_extinction_expression Fc^*^=kFc[1+0.001xFc^2^\l^3^/sin(2\q)]^-1/4^
_refine_ls_extinction_method SHELXL
_refine_ls_goodness_of_fit_ref 0.926
_refine_ls_matrix_type full
_refine_ls_number_parameters 382
_refine_ls_number_reflns 8044
_refine_ls_number_restraints 0
_refine_ls_restrained_S_all 0.926
_refine_ls_R_factor_all 0.1327
_refine_ls_R_factor_gt 0.0475
_refine_ls_shift/su_max 0.004
_refine_ls_shift/su_mean 0.000
_refine_ls_structure_factor_coef Fsqd
_refine_ls_weighting_details 'calc w=1/[\s^2^(Fo^2^)+(0.0261P)^2^+0.0000P] where P=(Fo^2^+2Fc^2^)/3'
_refine_ls_weighting_scheme calc
_refine_ls_wR_factor_gt 0.0755
_refine_ls_wR_factor_ref 0.0918
_reflns_number_gt 4177
_reflns_number_total 8044
_reflns_threshold_expression >2sigma(I)
_cod_data_source_file b818757f.txt
_cod_data_source_block O19As4Na6U2
_cod_original_cell_volume 1685.9(8)
_cod_original_sg_symbol_H-M P-1
_cod_database_code 7215648

loop_
_symmetry_equiv_pos_as_xyz
'x, y, z'
'-x, -y, -z'

loop_
_atom_site_label
_atom_site_type_symbol
_atom_site_fract_x
_atom_site_fract_y
_atom_site_fract_z
_atom_site_U_iso_or_equiv
_atom_site_adp_type
_atom_site_occupancy
_atom_site_symmetry_multiplicity
_atom_site_calc_flag
_atom_site_refinement_flags
U1 U 0.75550(4) 0.08003(4) 0.08919(3) 0.00772(10) Uani 1 1 d .
U2 U 0.76793(4) 0.07202(4) 0.57773(3) 0.00801(11) Uani 1 1 d .
U3 U 0.73768(4) -0.49473(4) -0.06071(3) 0.01157(11) Uani 1 1 d .
U4 U 0.75021(5) -0.49163(4) -0.54923(3) 0.01608(13) Uani 1 1 d .
As1 As 0.76737(11) -0.20508(11) 0.15191(9) 0.0095(3) Uani 1 1 d .
As2 As 0.77038(11) -0.21064(11) -0.12399(8) 0.0087(3) Uani 1 1 d .
As3 As 0.77601(12) -0.21864(12) 0.37271(9) 0.0105(3) Uani 1 1 d .
As4 As 0.74530(11) -0.82766(11) -0.14139(8) 0.0086(3) Uani 1 1 d .
As5 As 0.79288(11) -0.19880(11) -0.34406(9) 0.0076(3) Uani 1 1 d .
As6 As 0.74670(12) 0.41235(12) 0.16870(9) 0.0095(3) Uani 1 1 d .
As7 As 0.70879(11) -0.82381(11) -0.64326(8) 0.0085(3) Uani 1 1 d .
As8 As 0.71679(12) -0.61035(12) -0.33545(9) 0.0112(3) Uani 1 1 d .
Na1 Na 0.9853(5) 0.3284(5) 0.0308(4) 0.0168(12) Uani 1 1 d .
Na2 Na 0.5094(5) -0.7572(6) 0.0006(4) 0.0291(15) Uani 1 1 d .
Na3 Na 1.0341(5) -0.3163(5) -0.5208(4) 0.0197(13) Uani 1 1 d .
Na4 Na 0.4877(5) -0.7609(6) -0.5058(4) 0.0238(14) Uani 1 1 d .
Na5 Na 0.5550(5) 0.5975(5) 0.2054(4) 0.0215(13) Uani 1 1 d .
Na6 Na 0.9742(5) -0.9594(5) -0.0988(4) 0.0212(12) Uani 1 1 d .
Na7 Na 1.0041(5) 0.6460(5) 0.2049(4) 0.0240(13) Uani 1 1 d .
Na8 Na 0.9341(5) -0.9759(5) -0.6627(4) 0.0221(13) Uani 1 1 d .
Na9 Na 0.5618(5) -1.0752(5) -0.2095(4) 0.0183(12) Uani 1 1 d .
Na10 Na 0.4885(5) 0.1204(5) 0.6856(5) 0.0266(13) Uani 1 1 d .
Na11 Na 0.9661(6) -0.3887(6) -0.2812(4) 0.0292(14) Uani 1 1 d .
Na12 Na 0.5280(6) -1.3789(6) -0.3117(5) 0.0377(17) Uani 1 1 d .
O1 O 0.6422(8) -0.2191(8) -0.3549(6) 0.0137(18) Uiso 1 1 d .
O2 O 0.6203(8) -0.2255(8) -0.1405(6) 0.0147(19) Uiso 1 1 d .
O3 O 0.6244(9) -0.2455(8) 0.3612(6) 0.017(2) Uiso 1 1 d .
O4 O 0.6697(8) -0.7018(7) -0.0998(6) 0.0097(17) Uiso 1 1 d .
O5 O 0.6166(9) -0.2248(8) 0.1512(6) 0.018(2) Uiso 1 1 d .
O6 O 0.6884(8) 0.2622(8) 0.1135(6) 0.0164(19) Uiso 1 1 d .
O7 O 0.6233(8) -0.0154(8) 0.5337(6) 0.0136(18) Uiso 1 1 d .
O8 O 0.8276(9) -0.3049(8) 0.0563(6) 0.019(2) Uiso 1 1 d .
O9 O 0.8340(7) -0.0606(7) 0.1739(6) 0.0089(16) Uiso 1 1 d .
O10 O 0.6817(8) 0.4637(8) 0.2789(6) 0.0132(18) Uiso 1 1 d .
O11 O 0.6597(8) -0.7594(8) -0.3883(6) 0.0153(19) Uiso 1 1 d .
O12 O 0.8585(8) -0.3223(7) -0.3986(6) 0.0108(17) Uiso 1 1 d .
O13 O 0.6891(8) 0.4862(8) 0.0945(6) 0.0127(18) Uiso 1 1 d .
O14 O 0.6516(8) -0.6876(8) -0.5979(6) 0.0109(18) Uiso 1 1 d .
O15 O 0.8273(8) -0.3398(7) -0.1381(6) 0.0098(17) Uiso 1 1 d .
O16 O 0.6953(8) -0.9208(7) -0.0737(6) 0.0125(18) Uiso 1 1 d .
O17 O 0.8970(9) 0.4348(8) 0.1787(6) 0.018(2) Uiso 1 1 d .
O18 O 0.8968(8) -0.7958(7) -0.1297(6) 0.0129(17) Uiso 1 1 d .
O19 O 0.6892(7) -0.9061(7) -0.2601(5) 0.0078(16) Uiso 1 1 d .
O20 O 0.8297(8) -0.2453(8) 0.2521(6) 0.0160(18) Uiso 1 1 d .
O21 O 0.9107(8) 0.1657(8) 0.6283(6) 0.0151(18) Uiso 1 1 d .
O22 O 0.8439(8) -0.1538(8) -0.2141(6) 0.0149(18) Uiso 1 1 d .
O23 O 0.8601(8) -0.0763(8) -0.3698(6) 0.0143(18) Uiso 1 1 d .
O24 O 0.8889(9) -0.5314(9) -0.0551(7) 0.021(2) Uiso 1 1 d .
O25 O 0.9113(8) 0.1469(8) 0.0796(6) 0.0135(18) Uiso 1 1 d .
O26 O 0.5891(9) -0.9308(8) -0.6737(7) 0.021(2) Uiso 1 1 d .
O27 O 0.8070(8) -0.8401(8) -0.5556(6) 0.0132(18) Uiso 1 1 d .
O28 O 0.8964(10) -0.5436(10) -0.5782(7) 0.029(2) Uiso 1 1 d .
O29 O 0.8328(8) -0.0739(8) 0.4323(6) 0.0125(17) Uiso 1 1 d .
O30 O 0.8313(8) -0.0938(7) -0.0219(6) 0.0122(17) Uiso 1 1 d .
O31 O 0.6042(8) 0.0082(8) 0.0934(6) 0.0134(18) Uiso 1 1 d .
O32 O 0.7989(8) -0.8200(8) -0.7397(6) 0.0141(18) Uiso 1 1 d .
O33 O 0.8421(9) -0.3190(8) 0.4095(6) 0.0183(19) Uiso 1 1 d .
O34 O 0.6074(11) -0.4401(10) -0.5267(8) 0.035(3) Uiso 1 1 d .
O35 O 0.5905(11) -0.4534(11) -0.0668(8) 0.038(3) Uiso 1 1 d .
O36 O 0.6542(16) -0.5551(16) -0.2238(12) 0.011(3) Uiso 0.50 1 d P
O37 O 0.6782(16) -0.5268(16) -0.4062(12) 0.010(4) Uiso 0.50 1 d P
O38 O 0.8772(15) -0.5858(14) -0.3213(11) 0.006(3) Uiso 0.50 1 d P
O39 O 0.8059(16) -0.5677(15) -0.4136(12) 0.013(4) Uiso 0.50 1 d P
O40 O 0.7962(17) -0.5950(16) -0.2320(12) 0.016(4) Uiso 0.50 1 d P
O41 O 0.5863(17) -0.5446(16) -0.3159(12) 0.017(4) Uiso 0.50 1 d P

loop_
_atom_site_aniso_label
_atom_site_aniso_U_11
_atom_site_aniso_U_22
_atom_site_aniso_U_33
_atom_site_aniso_U_23
_atom_site_aniso_U_13
_atom_site_aniso_U_12
U1 0.0067(2) 0.0072(2) 0.0094(2) 0.00227(16) 0.00116(15) 0.00255(17)
U2 0.0075(2) 0.0075(2) 0.0095(2) 0.00251(17) 0.00101(16) 0.00339(17)
U3 0.0134(2) 0.0102(2) 0.0102(2) 0.00425(17) -0.00252(17) -0.00327(19)
U4 0.0298(3) 0.0076(3) 0.0096(2) 0.00219(18) 0.00449(19) -0.0010(2)
As1 0.0089(6) 0.0084(6) 0.0110(5) 0.0027(4) 0.0015(4) 0.0021(5)
As2 0.0101(6) 0.0087(6) 0.0084(5) 0.0029(4) 0.0020(4) 0.0050(5)
As3 0.0146(6) 0.0088(6) 0.0099(5) 0.0045(5) 0.0064(5) 0.0039(5)
As4 0.0066(5) 0.0098(6) 0.0092(5) 0.0020(4) 0.0010(4) 0.0029(5)
As5 0.0070(5) 0.0076(6) 0.0090(5) 0.0031(4) -0.0005(4) 0.0030(4)
As6 0.0100(6) 0.0093(6) 0.0107(5) 0.0041(4) 0.0029(4) 0.0045(5)
As7 0.0106(6) 0.0053(6) 0.0099(5) 0.0016(4) 0.0003(4) 0.0039(5)
As8 0.0151(6) 0.0103(6) 0.0098(5) 0.0033(4) 0.0033(4) 0.0071(5)
Na1 0.010(2) 0.024(3) 0.014(2) 0.005(2) -0.0018(19) 0.001(2)
Na2 0.015(3) 0.052(4) 0.023(3) 0.016(3) 0.007(2) 0.003(3)
Na3 0.007(2) 0.021(3) 0.033(3) 0.012(2) -0.002(2) 0.003(2)
Na4 0.013(3) 0.038(3) 0.025(3) 0.018(2) -0.003(2) 0.005(2)
Na5 0.009(2) 0.010(3) 0.035(3) -0.007(2) 0.003(2) -0.001(2)
Na6 0.015(3) 0.023(3) 0.030(3) 0.011(2) 0.011(2) 0.012(2)
Na7 0.019(3) 0.023(3) 0.035(3) 0.012(2) 0.002(2) 0.013(2)
Na8 0.012(3) 0.031(3) 0.019(2) 0.005(2) 0.005(2) -0.004(2)
Na9 0.019(3) 0.017(3) 0.018(2) 0.005(2) 0.003(2) 0.006(2)
Na10 0.016(3) 0.021(3) 0.053(3) 0.025(2) 0.008(2) 0.007(2)
Na11 0.040(3) 0.036(3) 0.019(3) 0.013(2) 0.004(2) 0.026(3)
Na12 0.032(4) 0.036(4) 0.043(3) 0.014(3) 0.012(3) -0.009(3)

loop_
_atom_type_symbol
_atom_type_description
_atom_type_scat_dispersion_real
_atom_type_scat_dispersion_imag
_atom_type_scat_source
O O 0.0106 0.0060 'International Tables Vol C Tables 4.2.6.8 and 6.1.1.4'
Na Na 0.0362 0.0249 'International Tables Vol C Tables 4.2.6.8 and 6.1.1.4'
As As 0.0499 2.0058 'International Tables Vol C Tables 4.2.6.8 and 6.1.1.4'
U U -9.6767 9.6646 'International Tables Vol C Tables 4.2.6.8 and 6.1.1.4'

loop_
_geom_angle_atom_site_label_1
_geom_angle_atom_site_label_2
_geom_angle_atom_site_label_3
_geom_angle
_geom_angle_site_symmetry_1
_geom_angle_site_symmetry_3
O31 U1 O25 177.2(3) . .
O31 U1 O6 91.2(4) . .
O25 U1 O6 90.9(4) . .
O31 U1 O32 98.6(3) . 1_566
O25 U1 O32 83.8(3) . 1_566
O6 U1 O32 76.8(3) . 1_566
O31 U1 O16 87.2(3) . 1_565
O25 U1 O16 91.5(3) . 1_565
O6 U1 O16 75.0(3) . 1_565
O32 U1 O16 151.3(3) 1_566 1_565
O31 U1 O30 97.8(3) . .
O25 U1 O30 79.5(3) . .
O6 U1 O30 148.7(3) . .
O32 U1 O30 130.6(3) 1_566 .
O16 U1 O30 75.6(3) 1_565 .
O31 U1 O9 88.3(3) . .
O25 U1 O9 91.1(3) . .
O6 U1 O9 145.3(3) . .
O32 U1 O9 69.0(3) 1_566 .
O16 U1 O9 139.5(3) 1_565 .
O30 U1 O9 65.2(3) . .
O31 U1 Na6 126.8(3) . 2_745
O25 U1 Na6 51.6(3) . 2_745
O6 U1 Na6 140.3(2) . 2_745
O32 U1 Na6 85.6(2) 1_566 2_745
O16 U1 Na6 113.4(2) 1_565 2_745
O30 U1 Na6 48.1(2) . 2_745
O9 U1 Na6 43.8(2) . 2_745
O31 U1 Na6 134.1(3) . 1_565
O25 U1 Na6 43.2(3) . 1_565
O6 U1 Na6 108.6(2) . 1_565
O32 U1 Na6 125.7(2) 1_566 1_565
O16 U1 Na6 60.5(2) 1_565 1_565
O30 U1 Na6 45.9(2) . 1_565
O9 U1 Na6 96.2(2) . 1_565
Na6 U1 Na6 55.29(16) 2_745 1_565
O31 U1 Na1 151.8(3) . .
O25 U1 Na1 29.1(3) . .
O6 U1 Na1 64.6(2) . .
O32 U1 Na1 90.0(2) 1_566 .
O16 U1 Na1 73.2(2) 1_565 .
O30 U1 Na1 96.7(2) . .
O9 U1 Na1 119.8(2) . .
Na6 U1 Na1 80.38(12) 2_745 .
Na6 U1 Na1 51.33(11) 1_565 .
O31 U1 Na2 68.3(3) . 1_565
O25 U1 Na2 112.6(3) . 1_565
O6 U1 Na2 35.7(2) . 1_565
O32 U1 Na2 106.9(2) 1_566 1_565
O16 U1 Na2 49.3(2) 1_565 1_565
O30 U1 Na2 122.4(2) . 1_565
O9 U1 Na2 155.7(2) . 1_565
Na6 U1 Na2 159.61(13) 2_745 1_565
Na6 U1 Na2 104.63(12) 1_565 1_565
Na1 U1 Na2 83.50(12) . 1_565
O31 U1 Na9 28.8(3) . 2_645
O25 U1 Na9 154.1(3) . 2_645
O6 U1 Na9 70.9(2) . 2_645
O32 U1 Na9 74.4(2) 1_566 2_645
O16 U1 Na9 100.9(2) 1_565 2_645
O30 U1 Na9 125.5(2) . 2_645
O9 U1 Na9 93.9(2) . 2_645
Na6 U1 Na9 137.64(12) 2_745 2_645
Na6 U1 Na9 159.74(11) 1_565 2_645
Na1 U1 Na9 135.12(11) . 2_645
Na2 U1 Na9 62.52(12) 1_565 2_645
O7 U2 O21 176.8(4) . .
O7 U2 O11 84.5(4) . 1_566
O21 U2 O11 93.2(4) . 1_566
O7 U2 O29 82.6(3) . .
O21 U2 O29 100.6(3) . .
O11 U2 O29 137.1(3) 1_566 .
O7 U2 O23 98.1(4) . 1_556
O21 U2 O23 82.8(4) . 1_556
O11 U2 O23 151.2(3) 1_566 1_556
O29 U2 O23 71.4(3) . 1_556
O7 U2 O19 83.1(3) . 1_566
O21 U2 O19 94.1(3) . 1_566
O11 U2 O19 74.8(3) 1_566 1_566
O29 U2 O19 143.0(3) . 1_566
O23 U2 O19 77.0(3) 1_556 1_566
O7 U2 O27 100.3(3) . 1_566
O21 U2 O27 81.1(3) . 1_566
O11 U2 O27 73.6(3) 1_566 1_566
O29 U2 O27 68.8(3) . 1_566
O23 U2 O27 133.1(3) 1_556 1_566
O19 U2 O27 147.7(3) 1_566 1_566
O7 U2 Na10 52.8(3) . .
O21 U2 Na10 124.0(3) . .
O11 U2 Na10 48.9(2) 1_566 .
O29 U2 Na10 135.4(2) . .
O23 U2 Na10 111.0(2) 1_556 .
O19 U2 Na10 43.6(2) 1_566 .
O27 U2 Na10 114.5(2) 1_566 .
O7 U2 Na3 136.8(3) . 2_755
O21 U2 Na3 44.0(3) . 2_755
O11 U2 Na3 73.0(2) 1_566 2_755
O29 U2 Na3 89.3(2) . 2_755
O23 U2 Na3 119.3(2) 1_556 2_755
O19 U2 Na3 123.6(2) 1_566 2_755
O27 U2 Na3 38.4(2) 1_566 2_755
Na10 U2 Na3 121.65(12) . 2_755
O7 U2 Na8 102.3(3) . 1_566
O21 U2 Na8 80.6(3) . 1_566
O11 U2 Na8 112.0(2) 1_566 1_566
O29 U2 Na8 33.8(2) . 1_566
O23 U2 Na8 95.6(2) 1_556 1_566
O19 U2 Na8 171.5(2) 1_566 1_566
O27 U2 Na8 38.4(2) 1_566 1_566
Na10 U2 Na8 144.82(13) . 1_566
Na3 U2 Na8 56.29(12) 2_755 1_566
O7 U2 Na8 129.8(3) . 2_745
O21 U2 Na8 51.6(3) . 2_745
O11 U2 Na8 141.2(2) 1_566 2_745
O29 U2 Na8 73.3(2) . 2_745
O23 U2 Na8 32.7(2) 1_556 2_745
O19 U2 Na8 90.3(2) 1_566 2_745
O27 U2 Na8 110.4(2) 1_566 2_745
Na10 U2 Na8 133.27(13) . 2_745
Na3 U2 Na8 86.99(12) 2_755 2_745
Na8 U2 Na8 81.11(13) 1_566 2_745
O7 U2 Na4 25.0(3) . 2_645
O21 U2 Na4 156.0(3) . 2_645
O11 U2 Na4 107.4(2) 1_566 2_645
O29 U2 Na4 72.9(2) . 2_645
O23 U2 Na4 73.2(2) 1_556 2_645
O19 U2 Na4 79.9(2) 1_566 2_645
O27 U2 Na4 116.1(2) 1_566 2_645
Na10 U2 Na4 66.17(12) . 2_645
Na3 U2 Na4 154.21(11) 2_755 2_645
Na8 U2 Na4 102.24(11) 1_566 2_645
Na8 U2 Na4 104.81(12) 2_745 2_645
O35 U3 O24 177.9(5) . .
O35 U3 O36 68.1(6) . .
O24 U3 O36 111.8(5) . .
O35 U3 O4 95.1(4) . .
O24 U3 O4 86.9(4) . .
O36 U3 O4 75.3(5) . .
O35 U3 O13 85.9(4) . 1_545
O24 U3 O13 95.3(4) . 1_545
O36 U3 O13 139.6(5) . 1_545
O4 U3 O13 76.9(3) . 1_545
O35 U3 O8 95.7(4) . .
O24 U3 O8 82.9(4) . .
O36 U3 O8 134.3(5) . .
O4 U3 O8 150.3(3) . .
O13 U3 O8 76.4(3) 1_545 .
O35 U3 O40 109.3(6) . .
O24 U3 O40 70.6(5) . .
O36 U3 O40 41.2(6) . .
O4 U3 O40 73.1(5) . .
O13 U3 O40 147.3(5) 1_545 .
O8 U3 O40 128.1(5) . .
O35 U3 O15 91.8(4) . .
O24 U3 O15 86.2(4) . .
O36 U3 O15 72.5(5) . .
O4 U3 O15 141.7(3) . .
O13 U3 O15 141.3(3) 1_545 .
O8 U3 O15 65.4(3) . .
O40 U3 O15 69.0(4) . .
O35 U3 Na1 130.7(4) . 2_755
O24 U3 Na1 47.3(3) . 2_755
O36 U3 Na1 112.5(4) . 2_755
O4 U3 Na1 133.8(2) . 2_755
O13 U3 Na1 107.8(2) 1_545 2_755
O8 U3 Na1 46.5(2) . 2_755
O40 U3 Na1 84.5(4) . 2_755
O15 U3 Na1 48.0(2) . 2_755
O35 U3 Na5 38.6(4) . 2_655
O24 U3 Na5 142.4(3) . 2_655
O36 U3 Na5 38.9(4) . 2_655
O4 U3 Na5 65.7(2) . 2_655
O13 U3 Na5 102.4(2) 1_545 2_655
O8 U3 Na5 133.3(2) . 2_655
O40 U3 Na5 76.9(4) . 2_655
O15 U3 Na5 99.5(2) . 2_655
Na1 U3 Na5 147.05(14) 2_755 2_655
O35 U3 Na7 147.1(4) . 2_755
O24 U3 Na7 32.9(3) . 2_755
O36 U3 Na7 78.9(4) . 2_755
O4 U3 Na7 76.4(2) . 2_755
O13 U3 Na7 121.7(2) 1_545 2_755
O8 U3 Na7 107.4(2) . 2_755
O40 U3 Na7 37.8(4) . 2_755
O15 U3 Na7 77.5(2) . 2_755
Na1 U3 Na7 61.95(12) 2_755 2_755
Na5 U3 Na7 111.87(12) 2_655 2_755
O35 U3 Na2 74.8(4) . .
O24 U3 Na2 107.3(3) . .
O36 U3 Na2 91.7(4) . .
O4 U3 Na2 32.9(2) . .
O13 U3 Na2 50.7(2) 1_545 .
O8 U3 Na2 126.3(2) . .
O40 U3 Na2 104.2(4) . .
O15 U3 Na2 162.4(2) . .
Na1 U3 Na2 149.32(13) 2_755 .
Na5 U3 Na2 62.94(13) 2_655 .
Na7 U3 Na2 107.52(13) 2_755 .
O34 U4 O28 177.2(5) . .
O34 U4 O14 88.7(4) . .
O28 U4 O14 91.6(4) . .
O34 U4 O37 70.6(6) . .
O28 U4 O37 112.1(6) . .
O14 U4 O37 73.0(5) . .
O34 U4 O33 94.9(4) . 1_554
O28 U4 O33 83.4(4) . 1_554
O14 U4 O33 150.1(3) . 1_554
O37 U4 O33 136.0(5) . 1_554
O34 U4 O10 83.2(4) . 1_544
O28 U4 O10 94.3(4) . 1_544
O14 U4 O10 74.8(3) . 1_544
O37 U4 O10 138.5(5) . 1_544
O33 U4 O10 76.1(3) 1_554 1_544
O34 U4 O39 108.1(5) . .
O28 U4 O39 74.6(5) . .
O14 U4 O39 75.9(4) . .
O37 U4 O39 37.6(6) . .
O33 U4 O39 130.0(5) 1_554 .
O10 U4 O39 148.3(4) 1_544 .
O34 U4 O12 93.3(4) . .
O28 U4 O12 88.2(4) . .
O14 U4 O12 142.5(3) . .
O37 U4 O12 72.4(4) . .
O33 U4 O12 67.1(3) 1_554 .
O10 U4 O12 142.6(3) 1_544 .
O39 U4 O12 67.9(4) . .
O34 U4 Na3 127.5(4) . .
O28 U4 Na3 52.2(4) . .
O14 U4 Na3 143.7(2) . .
O37 U4 Na3 116.2(4) . .
O33 U4 Na3 41.8(2) 1_554 .
O10 U4 Na3 105.2(2) 1_544 .
O39 U4 Na3 91.4(4) . .
O12 U4 Na3 49.2(2) . .
O34 U4 Na12 52.7(4) . 2_634
O28 U4 Na12 125.9(3) . 2_634
O14 U4 Na12 49.6(3) . 2_634
O37 U4 Na12 92.8(4) . 2_634
O33 U4 Na12 111.4(2) 1_554 2_634
O10 U4 Na12 45.9(2) 1_544 2_634
O39 U4 Na12 117.9(4) . 2_634
O12 U4 Na12 146.0(2) . 2_634
Na3 U4 Na12 149.91(14) . 2_634
O34 U4 Na3 143.7(4) . 2_744
O28 U4 Na3 38.8(4) . 2_744
O14 U4 Na3 73.0(2) . 2_744
O37 U4 Na3 74.1(4) . 2_744
O33 U4 Na3 116.7(2) 1_554 2_744
O10 U4 Na3 119.8(2) 1_544 2_744
O39 U4 Na3 37.8(4) . 2_744
O12 U4 Na3 84.0(2) . 2_744
Na3 U4 Na3 76.32(14) . 2_744
Na12 U4 Na3 122.14(14) 2_634 2_744
O34 U4 Na11 155.6(4) . 2_744
O28 U4 Na11 21.7(3) . 2_744
O14 U4 Na11 89.4(2) . 2_744
O37 U4 Na11 131.6(4) . 2_744
O33 U4 Na11 75.2(2) 1_554 2_744
O10 U4 Na11 72.9(2) 1_544 2_744
O39 U4 Na11 95.0(4) . 2_744
O12 U4 Na11 102.8(2) . 2_744
Na3 U4 Na11 57.49(13) . 2_744
Na12 U4 Na11 109.63(14) 2_634 2_744
Na3 U4 Na11 57.52(12) 2_744 2_744
O5 As1 O9 115.5(4) . .
O5 As1 O8 115.7(4) . .
O9 As1 O8 112.2(4) . .
O5 As1 O20 109.5(4) . .
O9 As1 O20 103.5(4) . .
O8 As1 O20 98.3(4) . .
O5 As1 Na5 44.5(4) . 1_545
O9 As1 Na5 149.3(3) . 1_545
O8 As1 Na5 98.5(3) . 1_545
O20 As1 Na5 72.2(3) . 1_545
O5 As1 Na8 119.9(3) . 1_566
O9 As1 Na8 40.9(3) . 1_566
O8 As1 Na8 124.5(3) . 1_566
O20 As1 Na8 63.6(3) . 1_566
Na5 As1 Na8 120.68(13) 1_545 1_566
O5 As1 Na6 146.4(4) . 2_745
O9 As1 Na6 39.1(3) . 2_745
O8 As1 Na6 74.4(3) . 2_745
O20 As1 Na6 99.9(3) . 2_745
Na5 As1 Na6 168.77(13) 1_545 2_745
Na8 As1 Na6 59.79(13) 1_566 2_745
O5 As1 Na7 136.1(4) . 1_545
O9 As1 Na7 104.2(3) . 1_545
O8 As1 Na7 60.8(3) . 1_545
O20 As1 Na7 39.8(3) . 1_545
Na5 As1 Na7 91.65(14) 1_545 1_545
Na8 As1 Na7 79.03(14) 1_566 1_545
Na6 As1 Na7 77.33(13) 2_745 1_545
O2 As2 O15 115.2(4) . .
O2 As2 O30 114.3(4) . .
O15 As2 O30 113.9(4) . .
O2 As2 O22 111.4(4) . .
O15 As2 O22 103.4(4) . .
O30 As2 O22 96.5(4) . .
O2 As2 Na9 42.2(3) . 1_565
O15 As2 Na9 146.1(3) . 1_565
O30 As2 Na9 99.8(3) . 1_565
O22 As2 Na9 74.5(3) . 1_565
O2 As2 Na6 127.5(3) . 1_565
O15 As2 Na6 116.7(3) . 1_565
O30 As2 Na6 48.2(3) . 1_565
O22 As2 Na6 48.3(3) . 1_565
Na9 As2 Na6 87.62(13) 1_565 1_565
O2 As2 Na11 126.6(3) . .
O15 As2 Na11 41.7(3) . .
O30 As2 Na11 119.1(3) . .
O22 As2 Na11 61.8(3) . .
Na9 As2 Na11 122.72(13) 1_565 .
Na6 As2 Na11 89.19(14) 1_565 .
O3 As3 O29 114.1(4) . .
O3 As3 O33 114.6(5) . .
O29 As3 O33 114.3(4) . .
O3 As3 O20 108.2(4) . .
O29 As3 O20 103.4(4) . .
O33 As3 O20 100.5(4) . .
O3 As3 Na8 122.6(3) . 1_566
O29 As3 Na8 38.0(3) . 1_566
O33 As3 Na8 122.7(3) . 1_566
O20 As3 Na8 65.5(3) . 1_566
O3 As3 Na5 42.1(3) . 1_545
O29 As3 Na5 144.0(3) . 1_545
O33 As3 Na5 101.5(3) . 1_545
O20 As3 Na5 71.8(3) . 1_545
Na8 As3 Na5 122.16(14) 1_566 1_545
O3 As3 Na10 34.2(3) . 2_656
O29 As3 Na10 88.4(3) . 2_656
O33 As3 Na10 148.8(3) . 2_656
O20 As3 Na10 94.3(3) . 2_656
Na8 As3 Na10 88.49(14) 1_566 2_656
Na5 As3 Na10 57.28(13) 1_545 2_656
O3 As3 Na4 36.2(3) . 2_645
O29 As3 Na4 99.0(3) . 2_645
O33 As3 Na4 95.3(3) . 2_645
O20 As3 Na4 144.1(3) . 2_645
Na8 As3 Na4 129.46(14) 1_566 2_645
Na5 As3 Na4 73.52(13) 1_545 2_645
Na10 As3 Na4 58.53(14) 2_656 2_645
O18 As4 O19 113.5(4) . .
O18 As4 O16 110.6(4) . .
O19 As4 O16 104.5(4) . .
O18 As4 O4 114.6(4) . .
O19 As4 O4 107.1(4) . .
O16 As4 O4 105.9(4) . .
O18 As4 Na9 133.2(3) . .
O19 As4 Na9 54.2(3) . .
O16 As4 Na9 50.7(3) . .
O4 As4 Na9 112.0(3) . .
O18 As4 Na6 43.2(3) . .
O19 As4 Na6 106.2(3) . .
O16 As4 Na6 71.9(3) . .
O4 As4 Na6 146.0(3) . .
Na9 As4 Na6 93.02(14) . .
O18 As4 Na2 137.9(3) . .
O19 As4 Na2 108.3(3) . .
O16 As4 Na2 62.2(3) . .
O4 As4 Na2 44.7(3) . .
Na9 As4 Na2 77.15(15) . .
Na6 As4 Na2 127.68(15) . .
O18 As4 Na1 38.0(3) . 1_545
O19 As4 Na1 151.2(3) . 1_545
O16 As4 Na1 93.5(3) . 1_545
O4 As4 Na1 88.9(3) . 1_545
Na9 As4 Na1 141.50(15) . 1_545
Na6 As4 Na1 58.02(13) . 1_545
Na2 As4 Na1 99.89(14) . 1_545
O18 As4 Na10 142.5(3) . 1_544
O19 As4 Na10 36.4(3) . 1_544
O16 As4 Na10 101.2(3) . 1_544
O4 As4 Na10 73.4(3) . 1_544
Na9 As4 Na10 57.71(14) . 1_544
Na6 As4 Na10 140.60(13) . 1_544
Na2 As4 Na10 74.91(14) . 1_544
Na1 As4 Na10 159.41(13) 1_545 1_544
O18 As4 Na7 37.6(3) . 2_755
O19 As4 Na7 96.6(3) . 2_755
O16 As4 Na7 147.8(3) . 2_755
O4 As4 Na7 90.4(3) . 2_755
Na9 As4 Na7 146.68(13) . 2_755
Na6 As4 Na7 79.08(13) . 2_755
Na2 As4 Na7 132.85(15) . 2_755
Na1 As4 Na7 58.59(13) 1_545 2_755
Na10 As4 Na7 110.11(13) 1_544 2_755
O1 As5 O12 115.6(4) . .
O1 As5 O23 114.9(4) . .
O12 As5 O23 111.9(4) . .
O1 As5 O22 109.3(4) . .
O12 As5 O22 104.5(4) . .
O23 As5 O22 98.7(4) . .
O1 As5 Na8 150.4(3) . 2_744
O12 As5 Na8 88.7(3) . 2_744
O23 As5 Na8 36.2(3) . 2_744
O22 As5 Na8 78.1(3) . 2_744
O1 As5 Na9 42.8(3) . 1_565
O12 As5 Na9 148.5(3) . 1_565
O23 As5 Na9 99.5(3) . 1_565
O22 As5 Na9 73.0(3) . 1_565
Na8 As5 Na9 120.40(13) 2_744 1_565
O1 As5 Na11 124.8(3) . .
O12 As5 Na11 40.2(3) . .
O23 As5 Na11 120.3(3) . .
O22 As5 Na11 64.5(3) . .
Na8 As5 Na11 84.51(16) 2_744 .
Na9 As5 Na11 124.44(14) 1_565 .
O1 As5 Na12 35.5(3) . 1_565
O12 As5 Na12 91.4(3) . 1_565
O23 As5 Na12 150.2(3) . 1_565
O22 As5 Na12 92.7(3) . 1_565
Na8 As5 Na12 170.50(15) 2_744 1_565
Na9 As5 Na12 57.83(14) 1_565 1_565
Na11 As5 Na12 89.44(17) . 1_565
O17 As6 O10 114.0(4) . .
O17 As6 O6 112.4(4) . .
O10 As6 O6 107.8(4) . .
O17 As6 O13 111.9(5) . .
O10 As6 O13 105.0(4) . .
O6 As6 O13 105.1(4) . .
O17 As6 Na5 131.3(3) . .
O10 As6 Na5 57.2(3) . .
O6 As6 Na5 115.7(3) . .
O13 As6 Na5 47.9(3) . .
O17 As6 Na1 40.2(3) . .
O10 As6 Na1 152.6(3) . .
O6 As6 Na1 82.6(3) . .
O13 As6 Na1 96.1(3) . .
Na5 As6 Na1 141.53(16) . .
O17 As6 Na2 139.8(3) . 1_565
O10 As6 Na2 104.8(3) . 1_565
O6 As6 Na2 42.1(3) . 1_565
O13 As6 Na2 65.2(3) . 1_565
Na5 As6 Na2 78.75(15) . 1_565
Na1 As6 Na2 99.70(13) . 1_565
O17 As6 Na7 38.1(3) . .
O10 As6 Na7 100.6(3) . .
O6 As6 Na7 147.0(3) . .
O13 As6 Na7 82.8(3) . .
Na5 As6 Na7 93.61(13) . .
Na1 As6 Na7 64.51(13) . .
Na2 As6 Na7 143.15(15) 1_565 .
O26 As7 O27 112.6(5) . .
O26 As7 O32 114.9(4) . .
O27 As7 O32 103.8(4) . .
O26 As7 O14 105.8(4) . .
O27 As7 O14 110.4(4) . .
O32 As7 O14 109.4(4) . .
O26 As7 Na4 66.0(3) . .
O27 As7 Na4 97.5(3) . .
O32 As7 Na4 155.7(3) . .
O14 As7 Na4 50.9(3) . .
O26 As7 Na8 103.1(4) . .
O27 As7 Na8 48.2(3) . .
O32 As7 Na8 65.3(3) . .
O14 As7 Na8 149.6(3) . .
Na4 As7 Na8 139.01(15) . .
O26 As7 Na9 36.5(4) . 2_634
O27 As7 Na9 149.0(3) . 2_634
O32 As7 Na9 95.4(3) . 2_634
O14 As7 Na9 85.1(3) . 2_634
Na4 As7 Na9 71.07(13) . 2_634
Na8 As7 Na9 124.49(13) . 2_634
O26 As7 Na3 147.1(3) . 2_744
O27 As7 Na3 35.4(3) . 2_744
O32 As7 Na3 87.8(3) . 2_744
O14 As7 Na3 86.9(3) . 2_744
Na4 As7 Na3 103.32(14) . 2_744
Na8 As7 Na3 63.51(13) . 2_744
Na9 As7 Na3 171.99(13) 2_634 2_744
O40 As8 O39 109.9(9) . .
O40 As8 O37 140.4(8) . .
O39 As8 O37 55.1(8) . .
O40 As8 O11 108.0(7) . .
O39 As8 O11 108.9(6) . .
O37 As8 O11 111.6(6) . .
O40 As8 O36 60.8(8) . .
O39 As8 O36 142.2(8) . .
O37 As8 O36 106.5(8) . .
O11 As8 O36 108.8(7) . .
O40 As8 O41 113.5(8) . .
O39 As8 O41 114.4(9) . .
O37 As8 O41 59.9(8) . .
O11 As8 O41 101.6(7) . .
O36 As8 O41 53.5(8) . .
O40 As8 O38 55.7(8) . .
O39 As8 O38 55.7(8) . .
O37 As8 O38 105.9(8) . .
O11 As8 O38 112.5(6) . .
O36 As8 O38 111.5(7) . .
O41 As8 O38 145.9(8) . .
O40 As8 Na4 149.5(6) . .
O39 As8 Na4 96.0(6) . .
O37 As8 Na4 68.2(6) . .
O11 As8 Na4 46.2(3) . .
O36 As8 Na4 107.3(6) . .
O41 As8 Na4 66.8(6) . .
O38 As8 Na4 140.7(5) . .
O40 As8 Na11 65.8(6) . .
O39 As8 Na11 51.6(6) . .
O37 As8 Na11 79.6(6) . .
O11 As8 Na11 147.9(3) . .
O36 As8 Na11 95.6(6) . .
O41 As8 Na11 109.7(6) . .
O38 As8 Na11 36.8(5) . .
Na4 As8 Na11 144.43(15) . .
O40 As8 Na3 92.1(6) . 2_744
O39 As8 Na3 37.0(6) . 2_744
O37 As8 Na3 89.8(6) . 2_744
O11 As8 Na3 85.1(3) . 2_744
O36 As8 Na3 152.0(6) . 2_744
O41 As8 Na3 149.4(6) . 2_744
O38 As8 Na3 40.9(5) . 2_744
Na4 As8 Na3 99.87(14) . 2_744
Na11 As8 Na3 64.37(13) . 2_744
O40 As8 Na5 89.9(6) . 2_655
O39 As8 Na5 150.6(6) . 2_655
O37 As8 Na5 95.7(6) . 2_655
O11 As8 Na5 83.9(3) . 2_655
O36 As8 Na5 33.9(6) . 2_655
O41 As8 Na5 36.2(6) . 2_655
O38 As8 Na5 144.5(5) . 2_655
Na4 As8 Na5 73.46(13) . 2_655
Na11 As8 Na5 126.07(13) . 2_655
Na3 As8 Na5 168.93(13) 2_744 2_655
O40 As8 Na12 113.6(6) . 1_565
O39 As8 Na12 94.3(6) . 1_565
O37 As8 Na12 44.0(6) . 1_565
O11 As8 Na12 120.9(3) . 1_565
O36 As8 Na12 62.7(6) . 1_565
O41 As8 Na12 23.1(6) . 1_565
O38 As8 Na12 125.2(5) . 1_565
Na4 As8 Na12 78.86(15) . 1_565
Na11 As8 Na12 88.44(15) . 1_565
Na3 As8 Na12 131.25(15) 2_744 1_565
Na5 As8 Na12 57.06(14) 2_655 1_565
O17 Na1 O18 131.8(4) . 1_565
O17 Na1 O8 145.5(4) . 2_755
O18 Na1 O8 81.8(3) 1_565 2_755
O17 Na1 O25 83.5(3) . .
O18 Na1 O25 83.6(3) 1_565 .
O8 Na1 O25 111.9(4) 2_755 .
O17 Na1 O15 87.6(3) . 2_755
O18 Na1 O15 136.5(4) 1_565 2_755
O8 Na1 O15 64.8(3) 2_755 2_755
O25 Na1 O15 84.1(3) . 2_755
O17 Na1 O24 84.1(3) . 2_755
O18 Na1 O24 121.0(4) 1_565 2_755
O8 Na1 O24 68.8(3) 2_755 2_755
O25 Na1 O24 154.3(4) . 2_755
O15 Na1 O24 73.0(3) 2_755 2_755
O17 Na1 O24 87.0(3) . 1_565
O18 Na1 O24 71.7(3) 1_565 1_565
O8 Na1 O24 99.6(4) 2_755 1_565
O25 Na1 O24 136.5(4) . 1_565
O15 Na1 O24 137.9(4) 2_755 1_565
O24 Na1 O24 64.9(4) 2_755 1_565
O17 Na1 Na6 133.9(3) . 1_565
O18 Na1 Na6 46.0(2) 1_565 1_565
O8 Na1 Na6 72.3(3) 2_755 1_565
O25 Na1 Na6 51.3(2) . 1_565
O15 Na1 Na6 95.5(3) 2_755 1_565
O24 Na1 Na6 140.7(3) 2_755 1_565
O24 Na1 Na6 117.7(3) 1_565 1_565
O17 Na1 U3 101.1(3) . 2_755
O18 Na1 U3 121.8(3) 1_565 2_755
O8 Na1 U3 45.2(2) 2_755 2_755
O25 Na1 U3 131.2(3) . 2_755
O15 Na1 U3 48.2(2) 2_755 2_755
O24 Na1 U3 31.5(2) 2_755 2_755
O24 Na1 U3 92.2(3) 1_565 2_755
Na6 Na1 U3 115.01(18) 1_565 2_755
O17 Na1 As6 26.6(2) . .
O18 Na1 As6 105.3(3) 1_565 .
O8 Na1 As6 170.0(3) 2_755 .
O25 Na1 As6 76.3(2) . .
O15 Na1 As6 111.9(2) 2_755 .
O24 Na1 As6 101.3(3) 2_755 .
O24 Na1 As6 76.5(2) 1_565 .
Na6 Na1 As6 117.64(18) 1_565 .
U3 Na1 As6 125.22(15) 2_755 .
O17 Na1 Na11 42.5(3) . 2_755
O18 Na1 Na11 152.1(3) 1_565 2_755
O8 Na1 Na11 112.5(3) 2_755 2_755
O25 Na1 Na11 69.0(3) . 2_755
O15 Na1 Na11 47.9(2) 2_755 2_755
O24 Na1 Na11 86.8(3) 2_755 2_755
O24 Na1 Na11 125.5(3) 1_565 2_755
Na6 Na1 Na11 113.5(2) 1_565 2_755
U3 Na1 Na11 82.11(16) 2_755 2_755
As6 Na1 Na11 64.26(14) . 2_755
O17 Na1 Na7 133.8(3) . 2_765
O18 Na1 Na7 46.1(2) 1_565 2_765
O8 Na1 Na7 60.1(3) 2_755 2_765
O25 Na1 Na7 128.8(3) . 2_765
O15 Na1 Na7 123.1(3) 2_755 2_765
O24 Na1 Na7 75.0(3) 2_755 2_765
O24 Na1 Na7 46.9(2) 1_565 2_765
Na6 Na1 Na7 81.18(17) 1_565 2_765
U3 Na1 Na7 81.83(15) 2_755 2_765
As6 Na1 Na7 119.74(18) . 2_765
Na11 Na1 Na7 161.8(2) 2_755 2_765
O4 Na2 O6 80.9(3) . 1_545
O4 Na2 O5 80.5(3) . 2_645
O6 Na2 O5 160.9(4) 1_545 2_645
O4 Na2 O2 165.1(4) . 2_645
O6 Na2 O2 87.3(3) 1_545 2_645
O5 Na2 O2 111.7(4) 2_645 2_645
O4 Na2 O35 101.3(4) . 2_645
O6 Na2 O35 107.9(4) 1_545 2_645
O5 Na2 O35 80.1(4) 2_645 2_645
O2 Na2 O35 73.5(4) 2_645 2_645
O4 Na2 O31 110.7(3) . 2_645
O6 Na2 O31 113.0(4) 1_545 2_645
O5 Na2 O31 70.0(3) 2_645 2_645
O2 Na2 O31 82.3(3) 2_645 2_645
O35 Na2 O31 130.9(4) 2_645 2_645
O4 Na2 O16 60.1(3) . .
O6 Na2 O16 62.1(3) 1_545 .
O5 Na2 O16 104.3(3) 2_645 .
O2 Na2 O16 121.7(4) 2_645 .
O35 Na2 O16 159.1(4) 2_645 .
O31 Na2 O16 68.7(3) 2_645 .
O4 Na2 As4 29.8(2) . .
O6 Na2 As4 72.6(2) 1_545 .
O5 Na2 As4 89.1(3) 2_645 .
O2 Na2 As4 151.7(3) 2_645 .
O35 Na2 As4 131.1(3) 2_645 .
O31 Na2 As4 87.3(2) 2_645 .
O16 Na2 As4 30.73(18) . .
O4 Na2 As6 74.2(2) . 1_545
O6 Na2 As6 27.8(2) 1_545 1_545
O5 Na2 As6 145.8(3) 2_645 1_545
O2 Na2 As6 91.2(3) 2_645 1_545
O35 Na2 As6 82.7(3) 2_645 1_545
O31 Na2 As6 140.8(3) 2_645 1_545
O16 Na2 As6 82.7(2) . 1_545
As4 Na2 As6 80.36(13) . 1_545
O4 Na2 U1 84.4(3) . 1_545
O6 Na2 U1 32.6(2) 1_545 1_545
O5 Na2 U1 140.0(3) 2_645 1_545
O2 Na2 U1 90.7(3) 2_645 1_545
O35 Na2 U1 139.4(3) 2_645 1_545
O31 Na2 U1 81.3(2) 2_645 1_545
O16 Na2 U1 37.38(18) . 1_545
As4 Na2 U1 61.59(11) . 1_545
As6 Na2 U1 60.03(10) 1_545 1_545
O4 Na2 Na5 57.7(2) . 2_655
O6 Na2 Na5 132.5(3) 1_545 2_655
O5 Na2 Na5 35.2(3) 2_645 2_655
O2 Na2 Na5 127.9(3) 2_645 2_655
O35 Na2 Na5 63.9(3) 2_645 2_655
O31 Na2 Na5 103.5(2) 2_645 2_655
O16 Na2 Na5 108.0(2) . 2_655
As4 Na2 Na5 80.13(14) . 2_655
As6 Na2 Na5 110.71(19) 1_545 2_655
U1 Na2 Na5 141.31(17) 1_545 2_655
O4 Na2 U3 31.1(2) . .
O6 Na2 U3 79.0(3) 1_545 .
O5 Na2 U3 87.4(3) 2_645 .
O2 Na2 U3 137.2(3) 2_645 .
O35 Na2 U3 72.7(3) 2_645 .
O31 Na2 U3 140.3(2) 2_645 .
O16 Na2 U3 87.0(2) . .
As4 Na2 U3 59.24(10) . .
As6 Na2 U3 59.28(10) 1_545 .
U1 Na2 U3 98.33(13) 1_545 .
Na5 Na2 U3 53.59(12) 2_655 .
O33 Na3 O27 132.9(4) 1_554 2_744
O33 Na3 O39 130.7(5) 1_554 2_744
O27 Na3 O39 84.6(5) 2_744 2_744
O33 Na3 O38 96.3(5) 1_554 2_744
O27 Na3 O38 100.0(5) 2_744 2_744
O39 Na3 O38 38.4(6) 2_744 2_744
O33 Na3 O12 66.5(3) 1_554 .
O27 Na3 O12 111.1(3) 2_744 .
O39 Na3 O12 137.5(5) 2_744 .
O38 Na3 O12 148.5(5) 2_744 .
O33 Na3 O28 128.8(4) 1_554 2_744
O27 Na3 O28 92.5(4) 2_744 2_744
O39 Na3 O28 62.9(5) 2_744 2_744
O38 Na3 O28 97.3(5) 2_744 2_744
O12 Na3 O28 76.7(3) . 2_744
O33 Na3 O21 79.7(3) 1_554 2_755
O27 Na3 O21 67.1(3) 2_744 2_755
O39 Na3 O21 92.3(5) 2_744 2_755
O38 Na3 O21 66.8(5) 2_744 2_755
O12 Na3 O21 130.2(3) . 2_755
O28 Na3 O21 150.0(4) 2_744 2_755
O33 Na3 O28 67.2(4) 1_554 .
O27 Na3 O28 159.3(4) 2_744 .
O39 Na3 O28 82.4(5) 2_744 .
O38 Na3 O28 79.6(5) 2_744 .
O12 Na3 O28 69.5(3) . .
O28 Na3 O28 67.2(4) 2_744 .
O21 Na3 O28 129.4(3) 2_755 .
O33 Na3 U4 43.4(2) 1_554 .
O27 Na3 U4 157.8(3) 2_744 .
O39 Na3 U4 113.6(4) 2_744 .
O38 Na3 U4 102.2(4) 2_744 .
O12 Na3 U4 46.96(19) . .
O28 Na3 U4 85.4(3) 2_744 .
O21 Na3 U4 121.8(3) 2_755 .
O28 Na3 U4 31.3(2) . .
O33 Na3 As8 122.7(3) 1_554 2_744
O27 Na3 As8 74.9(2) 2_744 2_744
O39 Na3 As8 24.5(4) 2_744 2_744
O38 Na3 As8 28.0(4) 2_744 2_744
O12 Na3 As8 161.9(3) . 2_744
O28 Na3 As8 86.2(3) 2_744 2_744
O21 Na3 As8 67.8(2) 2_755 2_744
O28 Na3 As8 98.7(3) . 2_744
U4 Na3 As8 126.86(16) . 2_744
O33 Na3 As7 152.9(3) 1_554 2_744
O27 Na3 As7 25.1(2) 2_744 2_744
O39 Na3 As7 74.5(4) 2_744 2_744
O38 Na3 As7 103.1(4) 2_744 2_744
O12 Na3 As7 102.9(2) . 2_744
O28 Na3 As7 67.5(3) 2_744 2_744
O21 Na3 As7 90.7(2) 2_755 2_744
O28 Na3 As7 134.6(3) . 2_744
U4 Na3 As7 144.79(18) . 2_744
As8 Na3 As7 75.13(11) 2_744 2_744
O33 Na3 Na8 98.7(3) 1_554 2_744
O27 Na3 Na8 43.2(2) 2_744 2_744
O39 Na3 Na8 127.0(4) 2_744 2_744
O38 Na3 Na8 137.4(4) 2_744 2_744
O12 Na3 Na8 73.3(2) . 2_744
O28 Na3 Na8 103.5(3) 2_744 2_744
O21 Na3 Na8 77.1(2) 2_755 2_744
O28 Na3 Na8 142.8(3) . 2_744
U4 Na3 Na8 115.96(17) . 2_744
As8 Na3 Na8 117.04(17) 2_744 2_744
As7 Na3 Na8 54.30(12) 2_744 2_744
O1 Na4 O3 111.7(4) 2_644 2_645
O1 Na4 O14 85.5(3) 2_644 .
O3 Na4 O14 154.6(4) 2_645 .
O1 Na4 O11 166.4(4) 2_644 .
O3 Na4 O11 81.0(3) 2_645 .
O14 Na4 O11 84.2(3) . .
O1 Na4 O34 71.5(4) 2_644 2_644
O3 Na4 O34 77.9(4) 2_645 2_644
O14 Na4 O34 91.0(4) . 2_644
O11 Na4 O34 117.5(4) . 2_644
O1 Na4 O7 81.8(3) 2_644 2_645
O3 Na4 O7 72.8(3) 2_645 2_645
O14 Na4 O7 130.0(3) . 2_645
O11 Na4 O7 98.2(4) . 2_645
O34 Na4 O7 129.0(4) 2_644 2_645
O1 Na4 O26 75.3(3) 2_644 .
O3 Na4 O26 141.5(4) 2_645 .
O14 Na4 O26 59.1(3) . .
O11 Na4 O26 91.8(3) . .
O34 Na4 O26 136.7(4) 2_644 .
O7 Na4 O26 70.8(3) 2_645 .
O1 Na4 As7 91.1(3) 2_644 .
O3 Na4 As7 153.9(3) 2_645 .
O14 Na4 As7 32.7(2) . .
O11 Na4 As7 75.5(2) . .
O34 Na4 As7 123.2(3) 2_644 .
O7 Na4 As7 99.3(3) 2_645 .
O26 Na4 As7 31.0(2) . .
O1 Na4 As8 151.9(3) 2_644 .
O3 Na4 As8 83.4(3) 2_645 .
O14 Na4 As8 73.7(2) . .
O11 Na4 As8 29.3(2) . .
O34 Na4 As8 89.9(3) 2_644 .
O7 Na4 As8 126.1(3) 2_645 .
O26 Na4 As8 108.1(3) . .
As7 Na4 As8 81.63(13) . .
O1 Na4 Na10 137.1(3) 2_644 1_544
O3 Na4 Na10 41.8(3) 2_645 1_544
O14 Na4 Na10 133.3(3) . 1_544
O11 Na4 Na10 50.3(3) . 1_544
O34 Na4 Na10 116.6(3) 2_644 1_544
O7 Na4 Na10 60.1(2) 2_645 1_544
O26 Na4 Na10 106.6(3) . 1_544
As7 Na4 Na10 112.5(2) . 1_544
As8 Na4 Na10 69.82(15) . 1_544
O1 Na4 Na12 42.7(3) 2_644 2_634
O3 Na4 Na12 133.5(3) 2_645 2_634
O14 Na4 Na12 49.7(3) . 2_634
O11 Na4 Na12 131.3(3) . 2_634
O34 Na4 Na12 58.4(3) 2_644 2_634
O7 Na4 Na12 122.0(3) 2_645 2_634
O26 Na4 Na12 78.3(3) . 2_634
As7 Na4 Na12 72.10(16) . 2_634
As8 Na4 Na12 109.7(2) . 2_634
Na10 Na4 Na12 175.0(2) 1_544 2_634
O1 Na4 As3 87.7(3) 2_644 2_645
O3 Na4 As3 24.2(2) 2_645 2_645
O14 Na4 As3 162.6(3) . 2_645
O11 Na4 As3 104.6(3) . 2_645
O34 Na4 As3 71.6(3) 2_644 2_645
O7 Na4 As3 64.6(2) 2_645 2_645
O26 Na4 As3 134.0(3) . 2_645
As7 Na4 As3 163.8(2) . 2_645
As8 Na4 As3 106.55(15) . 2_645
Na10 Na4 As3 59.61(13) 1_544 2_645
Na12 Na4 As3 116.5(2) 2_634 2_645
O36 Na5 O13 131.9(5) 2_655 .
O36 Na5 O41 37.8(6) 2_655 2_655
O13 Na5 O41 132.8(5) . 2_655
O36 Na5 O3 102.4(5) 2_655 1_565
O13 Na5 O3 123.3(4) . 1_565
O41 Na5 O3 78.9(5) 2_655 1_565
O36 Na5 O5 115.5(5) 2_655 1_565
O13 Na5 O5 90.1(4) . 1_565
O41 Na5 O5 137.0(5) 2_655 1_565
O3 Na5 O5 77.8(3) 1_565 1_565
O36 Na5 O35 57.3(5) 2_655 2_655
O13 Na5 O35 77.6(4) . 2_655
O41 Na5 O35 85.5(5) 2_655 2_655
O3 Na5 O35 159.1(4) 1_565 2_655
O5 Na5 O35 105.3(4) 1_565 2_655
O36 Na5 O10 111.1(5) 2_655 .
O13 Na5 O10 64.8(3) . .
O41 Na5 O10 79.4(5) 2_655 .
O3 Na5 O10 83.5(3) 1_565 .
O5 Na5 O10 132.4(4) 1_565 .
O35 Na5 O10 107.4(4) 2_655 .
O36 Na5 As6 126.7(5) 2_655 .
O13 Na5 As6 32.4(2) . .
O41 Na5 As6 106.6(5) 2_655 .
O3 Na5 As6 105.6(3) 1_565 .
O5 Na5 As6 114.2(3) 1_565 .
O35 Na5 As6 92.1(3) 2_655 .
O10 Na5 As6 32.44(19) . .
O36 Na5 Na10 83.4(4) 2_655 2_666
O13 Na5 Na10 139.5(3) . 2_666
O41 Na5 Na10 86.5(4) 2_655 2_666
O3 Na5 Na10 44.1(3) 1_565 2_666
O5 Na5 Na10 52.1(3) 1_565 2_666
O35 Na5 Na10 121.6(4) 2_655 2_666
O10 Na5 Na10 127.6(3) . 2_666
As6 Na5 Na10 145.1(2) . 2_666
O36 Na5 As1 143.5(5) 2_655 1_565
O13 Na5 As1 71.2(3) . 1_565
O41 Na5 As1 151.2(4) 2_655 1_565
O3 Na5 As1 73.3(3) 1_565 1_565
O5 Na5 As1 28.1(2) 1_565 1_565
O35 Na5 As1 119.1(3) 2_655 1_565
O10 Na5 As1 104.5(3) . 1_565
As6 Na5 As1 88.29(13) . 1_565
Na10 Na5 As1 68.32(15) 2_666 1_565
O36 Na5 As3 129.4(4) 2_655 1_565
O13 Na5 As3 95.8(3) . 1_565
O41 Na5 As3 100.2(4) 2_655 1_565
O3 Na5 As3 27.5(2) 1_565 1_565
O5 Na5 As3 72.8(2) 1_565 1_565
O35 Na5 As3 173.3(3) 2_655 1_565
O10 Na5 As3 70.6(2) . 1_565
As6 Na5 As3 82.96(13) . 1_565
Na10 Na5 As3 62.67(14) 2_666 1_565
As1 Na5 As3 56.43(9) 1_565 1_565
O36 Na5 Na12 63.9(5) 2_655 2_645
O13 Na5 Na12 95.6(3) . 2_645
O41 Na5 Na12 37.8(5) 2_655 2_645
O3 Na5 Na12 94.8(3) 1_565 2_645
O5 Na5 Na12 172.3(3) 1_565 2_645
O35 Na5 Na12 81.0(3) 2_655 2_645
O10 Na5 Na12 47.2(3) . 2_645
As6 Na5 Na12 69.32(18) . 2_645
Na10 Na5 Na12 121.0(2) 2_666 2_645
As1 Na5 Na12 151.1(2) 1_565 2_645
As3 Na5 Na12 101.4(2) 1_565 2_645
O18 Na6 O9 97.3(3) . 2_745
O18 Na6 O22 106.1(4) . 1_545
O9 Na6 O22 106.9(3) 2_745 1_545
O18 Na6 O30 117.4(3) . 1_545
O9 Na6 O30 144.9(4) 2_745 1_545
O22 Na6 O30 60.4(3) 1_545 1_545
O18 Na6 O25 81.9(3) . 1_545
O9 Na6 O25 130.9(3) 2_745 1_545
O22 Na6 O25 120.6(3) 1_545 1_545
O30 Na6 O25 63.9(3) 1_545 1_545
O18 Na6 O30 116.9(3) . 2_745
O9 Na6 O30 64.3(3) 2_745 2_745
O22 Na6 O30 136.8(3) 1_545 2_745
O30 Na6 O30 101.3(3) 1_545 2_745
O25 Na6 O30 72.5(3) 1_545 2_745
O18 Na6 O25 172.3(4) . 2_745
O9 Na6 O25 75.1(3) 2_745 2_745
O22 Na6 O25 75.3(3) 1_545 2_745
O30 Na6 O25 70.0(3) 1_545 2_745
O25 Na6 O25 104.1(3) 1_545 2_745
O30 Na6 O25 61.5(3) 2_745 2_745
O18 Na6 Na1 46.6(2) . 1_545
O9 Na6 Na1 96.5(3) 2_745 1_545
O22 Na6 Na1 146.8(3) 1_545 1_545
O30 Na6 Na1 110.7(3) 1_545 1_545
O25 Na6 Na1 48.6(2) 1_545 1_545
O30 Na6 Na1 74.6(2) 2_745 1_545
O25 Na6 Na1 134.6(3) 2_745 1_545
O18 Na6 As4 29.0(2) . .
O9 Na6 As4 122.0(3) 2_745 .
O22 Na6 As4 83.7(2) 1_545 .
O30 Na6 As4 90.5(2) 1_545 .
O25 Na6 As4 77.5(2) 1_545 .
O30 Na6 As4 138.3(3) 2_745 .
O25 Na6 As4 156.5(3) 2_745 .
Na1 Na6 As4 63.85(13) 1_545 .
O18 Na6 Na6 136.0(3) . 2_735
O9 Na6 Na6 107.5(3) 2_745 2_735
O22 Na6 Na6 100.8(3) 1_545 2_735
O30 Na6 Na6 50.8(2) 1_545 2_735
O25 Na6 Na6 54.3(2) 1_545 2_735
O30 Na6 Na6 50.5(2) 2_745 2_735
O25 Na6 Na6 49.8(2) 2_745 2_735
Na1 Na6 Na6 93.9(2) 1_545 2_735
As4 Na6 Na6 126.7(2) . 2_735
O18 Na6 As2 116.4(3) . 1_545
O9 Na6 As2 129.9(3) 2_745 1_545
O22 Na6 As2 31.2(2) 1_545 1_545
O30 Na6 As2 29.26(18) 1_545 1_545
O25 Na6 As2 91.7(2) 1_545 1_545
O30 Na6 As2 121.0(3) 2_745 1_545
O25 Na6 As2 68.8(2) 2_745 1_545
Na1 Na6 As2 133.57(18) 1_545 1_545
As4 Na6 As2 87.73(13) . 1_545
Na6 Na6 As2 73.77(19) 2_735 1_545
O18 Na6 Na8 84.8(3) . 2_734
O9 Na6 Na8 44.2(2) 2_745 2_734
O22 Na6 Na8 70.0(2) 1_545 2_734
O30 Na6 Na8 129.3(3) 1_545 2_734
O25 Na6 Na8 165.0(3) 1_545 2_734
O30 Na6 Na8 107.8(3) 2_745 2_734
O25 Na6 Na8 88.6(2) 2_745 2_734
Na1 Na6 Na8 116.6(2) 1_545 2_734
As4 Na6 Na8 94.15(17) . 2_734
Na6 Na6 Na8 137.7(3) 2_735 2_734
As2 Na6 Na8 100.51(16) 1_545 2_734
O38 Na7 O40 38.4(6) 2_755 2_755
O38 Na7 O20 122.9(5) 2_755 1_565
O40 Na7 O20 154.8(5) 2_755 1_565
O38 Na7 O18 119.2(5) 2_755 2_755
O40 Na7 O18 88.3(5) 2_755 2_755
O20 Na7 O18 93.2(3) 1_565 2_755
O38 Na7 O17 79.0(5) 2_755 .
O40 Na7 O17 93.9(5) 2_755 .
O20 Na7 O17 97.9(4) 1_565 .
O18 Na7 O17 147.9(4) 2_755 .
O38 Na7 O24 93.8(5) 2_755 2_755
O40 Na7 O24 61.3(5) 2_755 2_755
O20 Na7 O24 142.6(4) 1_565 2_755
O18 Na7 O24 72.1(3) 2_755 2_755
O17 Na7 O24 81.0(3) . 2_755
O38 Na7 O21 67.1(4) 2_755 2_766
O40 Na7 O21 79.7(5) 2_755 2_766
O20 Na7 O21 75.9(3) 1_565 2_766
O18 Na7 O21 79.3(3) 2_755 2_766
O17 Na7 O21 132.6(4) . 2_766
O24 Na7 O21 131.3(4) 2_755 2_766
O38 Na7 Na1 140.4(4) 2_755 2_765
O40 Na7 Na1 102.4(5) 2_755 2_765
O20 Na7 Na1 95.9(3) 1_565 2_765
O18 Na7 Na1 43.6(2) 2_755 2_765
O17 Na7 Na1 105.1(3) . 2_765
O24 Na7 Na1 49.6(3) 2_755 2_765
O21 Na7 Na1 122.2(3) 2_766 2_765
O38 Na7 As1 150.7(4) 2_755 1_565
O40 Na7 As1 162.6(5) 2_755 1_565
O20 Na7 As1 27.9(2) 1_565 1_565
O18 Na7 As1 74.7(2) 2_755 1_565
O17 Na7 As1 102.6(3) . 1_565
O24 Na7 As1 115.4(3) 2_755 1_565
O21 Na7 As1 93.0(2) 2_766 1_565
Na1 Na7 As1 68.07(14) 2_765 1_565
O38 Na7 Na11 39.2(4) 2_755 2_755
O40 Na7 Na11 59.7(5) 2_755 2_755
O20 Na7 Na11 119.8(3) 1_565 2_755
O18 Na7 Na11 146.5(3) 2_755 2_755
O17 Na7 Na11 40.1(3) . 2_755
O24 Na7 Na11 83.2(3) 2_755 2_755
O21 Na7 Na11 102.2(3) 2_766 2_755
Na1 Na7 Na11 129.0(2) 2_765 2_755
As1 Na7 Na11 137.7(2) 1_565 2_755
O38 Na7 As4 95.6(4) 2_755 2_755
O40 Na7 As4 64.6(4) 2_755 2_755
O20 Na7 As4 112.5(3) 1_565 2_755
O18 Na7 As4 24.1(2) 2_755 2_755
O17 Na7 As4 146.1(3) . 2_755
O24 Na7 As4 65.9(3) 2_755 2_755
O21 Na7 As4 71.8(2) 2_766 2_755
Na1 Na7 As4 58.88(13) 2_765 2_755
As1 Na7 As4 98.14(15) 1_565 2_755
Na11 Na7 As4 124.04(19) 2_755 2_755
O38 Na7 As6 96.7(4) 2_755 .
O40 Na7 As6 117.5(5) 2_755 .
O20 Na7 As6 74.9(3) 1_565 .
O18 Na7 As6 142.2(3) 2_755 .
O17 Na7 As6 23.8(2) . .
O24 Na7 As6 95.6(3) 2_755 .
O21 Na7 As6 129.5(3) 2_766 .
Na1 Na7 As6 101.03(17) 2_765 .
As1 Na7 As6 79.28(12) 1_565 .
Na11 Na7 As6 60.55(15) 2_755 .
As4 Na7 As6 158.42(17) 2_755 .
O29 Na8 O23 117.4(4) 1_544 2_744
O29 Na8 O9 105.9(4) 1_544 1_544
O23 Na8 O9 124.6(4) 2_744 1_544
O29 Na8 O27 71.3(3) 1_544 .
O23 Na8 O27 116.6(4) 2_744 .
O9 Na8 O27 108.6(4) 1_544 .
O29 Na8 O32 116.9(3) 1_544 .
O23 Na8 O32 118.5(4) 2_744 .
O9 Na8 O32 61.6(3) 1_544 .
O27 Na8 O32 59.1(3) . .
O29 Na8 As7 86.6(3) 1_544 .
O23 Na8 As7 134.1(3) 2_744 .
O9 Na8 As7 78.1(2) 1_544 .
O27 Na8 As7 31.4(2) . .
O32 Na8 As7 31.99(18) . .
O29 Na8 As3 26.9(2) 1_544 1_544
O23 Na8 As3 123.8(3) 2_744 1_544
O9 Na8 As3 83.1(2) 1_544 1_544
O27 Na8 As3 91.8(3) . 1_544
O32 Na8 As3 117.8(2) . 1_544
As7 Na8 As3 95.73(14) . 1_544
O29 Na8 As1 81.4(3) 1_544 1_544
O23 Na8 As1 130.9(3) 2_744 1_544
O9 Na8 As1 27.5(2) 1_544 1_544
O27 Na8 As1 112.3(3) . 1_544
O32 Na8 As1 83.7(2) . 1_544
As7 Na8 As1 88.63(14) . 1_544
As3 Na8 As1 56.47(9) 1_544 1_544
O29 Na8 As5 138.9(3) 1_544 2_744
O23 Na8 As5 25.8(2) 2_744 2_744
O9 Na8 As5 113.3(3) 1_544 2_744
O27 Na8 As5 105.7(3) . 2_744
O32 Na8 As5 92.7(2) . 2_744
As7 Na8 As5 112.29(17) . 2_744
As3 Na8 As5 149.5(2) 1_544 2_744
As1 Na8 As5 132.56(16) 1_544 2_744
O29 Na8 Na6 138.5(3) 1_544 2_734
O23 Na8 Na6 79.9(3) 2_744 2_734
O9 Na8 Na6 44.8(2) 1_544 2_734
O27 Na8 Na6 137.5(3) . 2_734
O32 Na8 Na6 78.5(2) . 2_734
As7 Na8 Na6 108.49(19) . 2_734
As3 Na8 Na6 111.65(17) 1_544 2_734
As1 Na8 Na6 61.29(13) 1_544 2_734
As5 Na8 Na6 71.61(14) 2_744 2_734
O29 Na8 Na3 95.4(3) 1_544 2_744
O23 Na8 Na3 76.3(3) 2_744 2_744
O9 Na8 Na3 133.5(3) 1_544 2_744
O27 Na8 Na3 40.9(2) . 2_744
O32 Na8 Na3 71.9(2) . 2_744
As7 Na8 Na3 62.20(13) . 2_744
As3 Na8 Na3 121.96(18) 1_544 2_744
As1 Na8 Na3 150.8(2) 1_544 2_744
As5 Na8 Na3 65.97(13) 2_744 2_744
Na6 Na8 Na3 126.0(2) 2_734 2_744
O29 Na8 U2 36.4(2) 1_544 1_544
O23 Na8 U2 111.6(3) 2_744 1_544
O9 Na8 U2 123.7(3) 1_544 1_544
O27 Na8 U2 38.5(2) . 1_544
O32 Na8 U2 95.7(2) . 1_544
As7 Na8 U2 64.23(9) . 1_544
As3 Na8 U2 62.16(9) 1_544 1_544
As1 Na8 U2 108.53(14) 1_544 1_544
As5 Na8 U2 118.89(14) 2_744 1_544
Na6 Na8 U2 168.52(19) 2_734 1_544
Na3 Na8 U2 59.91(12) 2_744 1_544
O26 Na9 O2 136.2(4) 2_634 1_545
O26 Na9 O16 135.1(4) 2_634 .
O2 Na9 O16 87.2(3) 1_545 .
O26 Na9 O1 84.7(3) 2_634 1_545
O2 Na9 O1 77.9(3) 1_545 1_545
O16 Na9 O1 122.9(4) . 1_545
O26 Na9 O31 80.6(3) 2_634 2_645
O2 Na9 O31 97.1(3) 1_545 2_645
O16 Na9 O31 83.3(3) . 2_645
O1 Na9 O31 152.6(4) 1_545 2_645
O26 Na9 O19 85.6(3) 2_634 .
O2 Na9 O19 131.9(4) 1_545 .
O16 Na9 O19 64.5(3) . .
O1 Na9 O19 85.8(3) 1_545 .
O31 Na9 O19 115.7(3) 2_645 .
O26 Na9 As4 110.1(3) 2_634 .
O2 Na9 As4 113.4(3) 1_545 .
O16 Na9 As4 32.5(2) . .
O1 Na9 As4 108.2(3) 1_545 .
O31 Na9 As4 98.6(2) 2_645 .
O19 Na9 As4 32.20(17) . .
O26 Na9 Na10 42.9(3) 2_634 1_544
O2 Na9 Na10 176.9(3) 1_545 1_544
O16 Na9 Na10 94.4(3) . 1_544
O1 Na9 Na10 99.0(3) 1_545 1_544
O31 Na9 Na10 85.8(3) 2_645 1_544
O19 Na9 Na10 47.1(2) . 1_544
As4 Na9 Na10 67.24(15) . 1_544
O26 Na9 Na12 89.3(3) 2_634 .
O2 Na9 Na12 50.6(2) 1_545 .
O16 Na9 Na12 135.6(3) . .
O1 Na9 Na12 45.0(3) 1_545 .
O31 Na9 Na12 111.5(3) 2_645 .
O19 Na9 Na12 130.8(3) . .
As4 Na9 Na12 146.7(2) . .
Na10 Na9 Na12 127.1(2) 1_544 .
O26 Na9 As2 153.3(3) 2_634 1_545
O2 Na9 As2 27.3(2) 1_545 1_545
O16 Na9 As2 70.6(2) . 1_545
O1 Na9 As2 71.7(2) 1_545 1_545
O31 Na9 As2 115.1(3) 2_645 1_545
O19 Na9 As2 104.5(2) . 1_545
As4 Na9 As2 89.60(14) . 1_545
Na10 Na9 As2 151.5(2) 1_544 1_545
Na12 Na9 As2 65.21(16) . 1_545
O26 Na9 As5 106.4(3) 2_634 1_545
O2 Na9 As5 73.1(2) 1_545 1_545
O16 Na9 As5 95.9(3) . 1_545
O1 Na9 As5 27.0(2) 1_545 1_545
O31 Na9 As5 170.2(3) 2_645 1_545
O19 Na9 As5 72.2(2) . 1_545
As4 Na9 As5 85.61(13) . 1_545
Na10 Na9 As5 104.03(18) 1_544 1_545
Na12 Na9 As5 62.52(15) . 1_545
As2 Na9 As5 55.78(9) 1_545 1_545
O26 Na9 As7 24.7(2) 2_634 2_634
O2 Na9 As7 112.4(3) 1_545 2_634
O16 Na9 As7 151.7(3) . 2_634
O1 Na9 As7 82.6(2) 1_545 2_634
O31 Na9 As7 74.4(2) 2_645 2_634
O19 Na9 As7 109.9(2) . 2_634
As4 Na9 As7 134.15(18) . 2_634
Na10 Na9 As7 67.08(14) 1_544 2_634
Na12 Na9 As7 70.40(16) . 2_634
As2 Na9 As7 134.97(16) 1_545 2_634
As5 Na9 As7 108.97(13) 1_545 2_634
O26 Na10 O3 121.8(4) 2_645 2_656
O26 Na10 O19 92.1(4) 2_645 1_566
O3 Na10 O19 145.9(4) 2_656 1_566
O26 Na10 O5 95.5(4) 2_645 2_656
O3 Na10 O5 76.9(3) 2_656 2_656
O19 Na10 O5 106.0(4) 1_566 2_656
O26 Na10 O11 140.7(4) 2_645 1_566
O3 Na10 O11 80.1(4) 2_656 1_566
O19 Na10 O11 69.8(3) 1_566 1_566
O5 Na10 O11 122.6(3) 2_656 1_566
O26 Na10 O7 78.8(3) 2_645 .
O3 Na10 O7 114.6(4) 2_656 .
O19 Na10 O7 64.6(3) 1_566 .
O5 Na10 O7 168.5(4) 2_656 .
O11 Na10 O7 61.9(3) 1_566 .
O26 Na10 Na5 140.9(4) 2_645 2_666
O3 Na10 Na5 47.4(3) 2_656 2_666
O19 Na10 Na5 109.1(3) 1_566 2_666
O5 Na10 Na5 47.8(3) 2_656 2_666
O11 Na10 Na5 78.4(3) 1_566 2_666
O7 Na10 Na5 139.8(3) . 2_666
O26 Na10 Na9 45.8(3) 2_645 1_566
O3 Na10 Na9 159.7(3) 2_656 1_566
O19 Na10 Na9 51.2(2) 1_566 1_566
O5 Na10 Na9 87.8(3) 2_656 1_566
O11 Na10 Na9 119.8(3) 1_566 1_566
O7 Na10 Na9 81.0(2) . 1_566
Na5 Na10 Na9 128.0(2) 2_666 1_566
O26 Na10 Na4 125.1(3) 2_645 1_566
O3 Na10 Na4 44.5(3) 2_656 1_566
O19 Na10 Na4 114.3(3) 1_566 1_566
O5 Na10 Na4 119.3(3) 2_656 1_566
O11 Na10 Na4 46.5(2) 1_566 1_566
O7 Na10 Na4 71.9(2) . 1_566
Na5 Na10 Na4 76.28(19) 2_666 1_566
Na9 Na10 Na4 152.9(2) 1_566 1_566
O26 Na10 As3 98.7(3) 2_645 2_656
O3 Na10 As3 24.2(2) 2_656 2_656
O19 Na10 As3 168.7(3) 1_566 2_656
O5 Na10 As3 69.7(2) 2_656 2_656
O11 Na10 As3 103.3(3) 1_566 2_656
O7 Na10 As3 120.8(3) . 2_656
Na5 Na10 As3 60.05(14) 2_666 2_656
Na9 Na10 As3 136.9(2) 1_566 2_656
Na4 Na10 As3 61.85(14) 1_566 2_656
O26 Na10 U2 100.7(3) 2_645 .
O3 Na10 U2 118.0(3) 2_656 .
O19 Na10 U2 43.5(2) 1_566 .
O5 Na10 U2 145.4(3) 2_656 .
O11 Na10 U2 42.3(2) 1_566 .
O7 Na10 U2 29.98(18) . .
Na5 Na10 U2 117.45(19) 2_666 .
Na9 Na10 U2 82.04(15) 1_566 .
Na4 Na10 U2 74.85(15) 1_566 .
As3 Na10 U2 136.18(18) 2_656 .
O26 Na10 As4 100.8(3) 2_645 1_566
O3 Na10 As4 133.7(3) 2_656 1_566
O19 Na10 As4 24.50(18) 1_566 1_566
O5 Na10 As4 82.3(3) 2_656 1_566
O11 Na10 As4 77.2(2) 1_566 1_566
O7 Na10 As4 88.9(2) . 1_566
Na5 Na10 As4 88.56(17) 2_666 1_566
Na9 Na10 As4 55.04(13) 1_566 1_566
Na4 Na10 As4 123.38(19) 1_566 1_566
As3 Na10 As4 147.15(18) 2_656 1_566
U2 Na10 As4 64.74(10) . 1_566
O38 Na11 O17 86.3(5) . 2_755
O38 Na11 O12 101.3(5) . .
O17 Na11 O12 168.8(4) 2_755 .
O38 Na11 O28 88.2(5) . 2_744
O17 Na11 O28 88.5(4) 2_755 2_744
O12 Na11 O28 83.6(4) . 2_744
O38 Na11 O15 87.2(5) . .
O17 Na11 O15 88.6(3) 2_755 .
O12 Na11 O15 99.9(3) . .
O28 Na11 O15 174.7(4) 2_744 .
O38 Na11 O39 35.8(5) . .
O17 Na11 O39 120.8(5) 2_755 .
O12 Na11 O39 65.7(4) . .
O28 Na11 O39 80.8(5) 2_744 .
O15 Na11 O39 97.0(5) . .
O38 Na11 Na1 98.1(4) . 2_755
O17 Na11 Na1 44.1(3) 2_755 2_755
O12 Na11 Na1 140.7(3) . 2_755
O28 Na11 Na1 131.0(3) 2_744 2_755
O15 Na11 Na1 47.3(2) . 2_755
O39 Na11 Na1 128.8(4) . 2_755
O38 Na11 As5 115.3(5) . .
O17 Na11 As5 153.6(3) 2_755 .
O12 Na11 As5 26.7(2) . .
O28 Na11 As5 106.3(3) 2_744 .
O15 Na11 As5 78.1(2) . .
O39 Na11 As5 83.7(4) . .
Na1 Na11 As5 114.10(18) 2_755 .
O38 Na11 As8 27.6(4) . .
O17 Na11 As8 107.7(3) 2_755 .
O12 Na11 As8 82.2(3) . .
O28 Na11 As8 105.7(3) 2_744 .
O15 Na11 As8 71.1(2) . .
O39 Na11 As8 28.3(4) . .
Na1 Na11 As8 101.23(19) 2_755 .
As5 Na11 As8 89.64(15) . .
O38 Na11 As2 106.6(5) . .
O17 Na11 As2 106.7(3) 2_755 .
O12 Na11 As2 79.2(2) . .
O28 Na11 As2 159.2(4) 2_744 .
O15 Na11 As2 26.0(2) . .
O39 Na11 As2 102.4(4) . .
Na1 Na11 As2 62.54(13) 2_755 .
As5 Na11 As2 54.41(9) . .
As8 Na11 As2 83.65(15) . .
O38 Na11 Na7 42.0(4) . 2_755
O17 Na11 Na7 44.6(3) 2_755 2_755
O12 Na11 Na7 143.3(3) . 2_755
O28 Na11 Na7 91.9(3) 2_744 2_755
O15 Na11 Na7 82.9(3) . 2_755
O39 Na11 Na7 77.6(4) . 2_755
Na1 Na11 Na7 64.65(16) 2_755 2_755
As5 Na11 Na7 151.5(2) . 2_755
As8 Na11 Na7 63.96(15) . 2_755
As2 Na11 Na7 108.92(19) . 2_755
O38 Na11 Na3 40.5(4) . 2_744
O17 Na11 Na3 92.1(3) 2_755 2_744
O12 Na11 Na3 88.5(3) . 2_744
O28 Na11 Na3 48.3(3) 2_744 2_744
O15 Na11 Na3 127.4(3) . 2_744
O39 Na11 Na3 40.5(4) . 2_744
Na1 Na11 Na3 127.0(2) 2_755 2_744
As5 Na11 Na3 114.09(18) . 2_744
As8 Na11 Na3 58.74(13) . 2_744
As2 Na11 Na3 141.8(2) . 2_744
Na7 Na11 Na3 62.57(16) 2_755 2_744
O41 Na12 O1 126.2(6) 1_545 1_545
O41 Na12 O10 88.2(6) 1_545 2_645
O1 Na12 O10 144.6(5) 1_545 2_645
O41 Na12 O2 104.4(6) 1_545 1_545
O1 Na12 O2 76.1(3) 1_545 1_545
O10 Na12 O2 105.4(4) 2_645 1_545
O41 Na12 O37 40.1(6) 1_545 1_545
O1 Na12 O37 89.3(5) 1_545 1_545
O10 Na12 O37 120.1(5) 2_645 1_545
O2 Na12 O37 113.8(5) 1_545 1_545
O41 Na12 O14 136.0(6) 1_545 2_634
O1 Na12 O14 80.9(4) 1_545 2_634
O10 Na12 O14 66.7(3) 2_645 2_634
O2 Na12 O14 116.6(4) 1_545 2_634
O37 Na12 O14 124.2(5) 1_545 2_634
O41 Na12 O34 73.8(6) 1_545 2_634
O1 Na12 O34 114.5(4) 1_545 2_634
O10 Na12 O34 63.3(3) 2_645 2_634
O2 Na12 O34 168.4(4) 1_545 2_634
O37 Na12 O34 72.5(5) 1_545 2_634
O14 Na12 O34 62.9(3) 2_634 2_634
O41 Na12 Na9 148.3(6) 1_545 .
O1 Na12 Na9 47.5(2) 1_545 .
O10 Na12 Na9 108.1(3) 2_645 .
O2 Na12 Na9 45.8(2) 1_545 .
O37 Na12 Na9 131.8(5) 1_545 .
O14 Na12 Na9 75.7(3) 2_634 .
O34 Na12 Na9 137.8(4) 2_634 .
O41 Na12 Na5 44.3(5) 1_545 2_645
O1 Na12 Na5 162.2(4) 1_545 2_645
O10 Na12 Na5 50.6(3) 2_645 2_645
O2 Na12 Na5 91.3(3) 1_545 2_645
O37 Na12 Na5 84.3(4) 1_545 2_645
O14 Na12 Na5 116.4(3) 2_634 2_645
O34 Na12 Na5 79.3(3) 2_634 2_645
Na9 Na12 Na5 129.4(2) . 2_645
O41 Na12 Na4 131.4(5) 1_545 2_634
O1 Na12 Na4 42.1(3) 1_545 2_634
O10 Na12 Na4 111.0(3) 2_645 2_634
O2 Na12 Na4 111.9(3) 1_545 2_634
O37 Na12 Na4 94.4(4) 1_545 2_634
O14 Na12 Na4 45.2(2) 2_634 2_634
O34 Na12 Na4 76.3(3) 2_634 2_634
Na9 Na12 Na4 68.77(19) . 2_634
Na5 Na12 Na4 154.8(3) 2_645 2_634
O41 Na12 U4 96.2(5) 1_545 2_634
O1 Na12 U4 116.0(3) 1_545 2_634
O10 Na12 U4 43.2(2) 2_645 2_634
O2 Na12 U4 142.2(3) 1_545 2_634
O37 Na12 U4 102.4(4) 1_545 2_634
O14 Na12 U4 40.8(2) 2_634 2_634
O34 Na12 U4 30.0(2) 2_634 2_634
Na9 Na12 U4 114.4(2) . 2_634
Na5 Na12 U4 81.62(16) 2_645 2_634
Na4 Na12 U4 74.10(17) 2_634 2_634
O41 Na12 As5 104.5(6) 1_545 1_545
O1 Na12 As5 23.9(2) 1_545 1_545
O10 Na12 As5 167.1(3) 2_645 1_545
O2 Na12 As5 69.5(2) 1_545 1_545
O37 Na12 As5 72.4(4) 1_545 1_545
O14 Na12 As5 104.3(3) 2_634 1_545
O34 Na12 As5 122.1(3) 2_634 1_545
Na9 Na12 As5 59.65(14) . 1_545
Na5 Na12 As5 139.3(3) 2_645 1_545
Na4 Na12 As5 62.24(15) 2_634 1_545
U4 Na12 As5 135.1(2) 2_634 1_545
As5 O1 Na4 128.7(5) . 2_644
As5 O1 Na12 120.6(5) . 1_565
Na4 O1 Na12 95.2(4) 2_644 1_565
As5 O1 Na9 110.3(4) . 1_565
Na4 O1 Na9 106.5(4) 2_644 1_565
Na12 O1 Na9 87.5(3) 1_565 1_565
As2 O2 Na9 110.5(5) . 1_565
As2 O2 Na2 119.5(4) . 2_645
Na9 O2 Na2 111.5(4) 1_565 2_645
As2 O2 Na12 114.8(4) . 1_565
Na9 O2 Na12 83.7(3) 1_565 1_565
Na2 O2 Na12 111.3(4) 2_645 1_565
As3 O3 Na10 121.7(5) . 2_656
As3 O3 Na4 119.6(5) . 2_645
Na10 O3 Na4 93.7(4) 2_656 2_645
As3 O3 Na5 110.4(4) . 1_545
Na10 O3 Na5 88.5(4) 2_656 1_545
Na4 O3 Na5 118.4(4) 2_645 1_545
As4 O4 U3 131.5(4) . .
As4 O4 Na2 105.5(4) . .
U3 O4 Na2 116.0(4) . .
As1 O5 Na5 107.4(5) . 1_545
As1 O5 Na2 120.5(5) . 2_645
Na5 O5 Na2 109.5(4) 1_545 2_645
As1 O5 Na10 119.3(5) . 2_656
Na5 O5 Na10 80.1(3) 1_545 2_656
Na2 O5 Na10 111.8(4) 2_645 2_656
As6 O6 U1 136.4(5) . .
As6 O6 Na2 110.1(5) . 1_565
U1 O6 Na2 111.7(4) . 1_565
U2 O7 Na4 138.6(5) . 2_645
U2 O7 Na10 97.2(3) . .
Na4 O7 Na10 100.7(3) 2_645 .
As1 O8 U3 130.6(5) . .
As1 O8 Na1 141.0(5) . 2_755
U3 O8 Na1 88.3(3) . 2_755
As1 O9 Na8 111.6(4) . 1_566
As1 O9 Na6 114.7(4) . 2_745
Na8 O9 Na6 90.9(3) 1_566 2_745
As1 O9 U1 122.7(4) . .
Na8 O9 U1 119.5(3) 1_566 .
Na6 O9 U1 89.3(3) 2_745 .
As6 O10 U4 134.2(5) . 1_566
As6 O10 Na12 123.9(4) . 2_645
U4 O10 Na12 90.8(3) 1_566 2_645
As6 O10 Na5 90.4(4) . .
U4 O10 Na5 126.4(4) 1_566 .
Na12 O10 Na5 82.2(3) 2_645 .
As8 O11 U2 127.4(5) . 1_544
As8 O11 Na4 104.5(4) . .
U2 O11 Na4 120.1(4) 1_544 .
As8 O11 Na10 124.9(4) . 1_544
U2 O11 Na10 88.8(3) 1_544 1_544
Na4 O11 Na10 83.2(3) . 1_544
As5 O12 Na11 113.1(4) . .
As5 O12 U4 120.2(4) . .
Na11 O12 U4 115.4(4) . .
As5 O12 Na3 121.1(4) . .
Na11 O12 Na3 98.4(3) . .
U4 O12 Na3 83.8(3) . .
As6 O13 U3 133.6(5) . 1_565
As6 O13 Na5 99.7(4) . .
U3 O13 Na5 126.1(4) 1_565 .
As7 O14 U4 130.1(5) . .
As7 O14 Na4 96.4(4) . .
U4 O14 Na4 123.9(4) . .
As7 O14 Na12 125.2(4) . 2_634
U4 O14 Na12 89.6(3) . 2_634
Na4 O14 Na12 85.1(3) . 2_634
As2 O15 Na1 117.4(4) . 2_755
As2 O15 U3 122.4(4) . .
Na1 O15 U3 83.8(3) 2_755 .
As2 O15 Na11 112.3(4) . .
Na1 O15 Na11 84.8(3) 2_755 .
U3 O15 Na11 123.0(4) . .
As4 O16 U1 132.0(4) . 1_545
As4 O16 Na9 96.8(4) . .
U1 O16 Na9 130.6(4) 1_545 .
As4 O16 Na2 87.1(3) . .
U1 O16 Na2 93.4(3) 1_545 .
Na9 O16 Na2 96.5(3) . .
As6 O17 Na11 131.1(5) . 2_755
As6 O17 Na1 113.2(4) . .
Na11 O17 Na1 93.3(4) 2_755 .
As6 O17 Na7 118.1(5) . .
Na11 O17 Na7 95.3(4) 2_755 .
Na1 O17 Na7 99.4(4) . .
As4 O18 Na6 107.8(4) . .
As4 O18 Na1 116.5(4) . 1_545
Na6 O18 Na1 87.3(3) . 1_545
As4 O18 Na7 118.2(4) . 2_755
Na6 O18 Na7 129.3(4) . 2_755
Na1 O18 Na7 90.3(3) 1_545 2_755
As4 O19 U2 133.4(4) . 1_544
As4 O19 Na10 119.1(4) . 1_544
U2 O19 Na10 92.8(3) 1_544 1_544
As4 O19 Na9 93.6(3) . .
U2 O19 Na9 126.0(3) 1_544 .
Na10 O19 Na9 81.6(3) 1_544 .
As3 O20 As1 127.3(5) . .
As3 O20 Na7 120.4(5) . 1_545
As1 O20 Na7 112.2(4) . 1_545
U2 O21 Na3 108.6(4) . 2_755
U2 O21 Na7 137.5(4) . 2_766
Na3 O21 Na7 88.2(3) 2_755 2_766
As2 O22 As5 124.8(5) . .
As2 O22 Na6 100.5(4) . 1_565
As5 O22 Na6 131.5(5) . 1_565
As5 O23 Na8 118.0(5) . 2_744
As5 O23 U2 129.3(5) . 1_554
Na8 O23 U2 112.4(4) 2_744 1_554
U3 O24 Na1 101.2(4) . 2_755
U3 O24 Na7 124.5(5) . 2_755
Na1 O24 Na7 95.2(4) 2_755 2_755
U3 O24 Na1 132.1(5) . 1_545
Na1 O24 Na1 115.1(4) 2_755 1_545
Na7 O24 Na1 83.5(3) 2_755 1_545
U1 O25 Na1 129.9(5) . .
U1 O25 Na6 107.9(4) . 1_565
Na1 O25 Na6 80.1(3) . 1_565
U1 O25 Na6 97.1(4) . 2_745
Na1 O25 Na6 132.0(4) . 2_745
Na6 O25 Na6 75.9(3) 1_565 2_745
As7 O26 Na10 147.3(6) . 2_645
As7 O26 Na9 118.8(5) . 2_634
Na10 O26 Na9 91.3(4) 2_645 2_634
As7 O26 Na4 83.0(4) . .
Na10 O26 Na4 109.0(4) 2_645 .
Na9 O26 Na4 93.6(3) 2_634 .
As7 O27 Na3 119.5(5) . 2_744
As7 O27 Na8 100.3(4) . .
Na3 O27 Na8 95.9(4) 2_744 .
As7 O27 U2 130.3(5) . 1_544
Na3 O27 U2 101.0(3) 2_744 1_544
Na8 O27 U2 103.1(3) . 1_544
U4 O28 Na11 143.0(6) . 2_744
U4 O28 Na3 115.8(5) . 2_744
Na11 O28 Na3 95.3(4) 2_744 2_744
U4 O28 Na3 96.6(4) . .
Na11 O28 Na3 88.6(4) 2_744 .
Na3 O28 Na3 112.8(4) 2_744 .
As3 O29 Na8 115.1(4) . 1_566
As3 O29 U2 130.6(5) . .
Na8 O29 U2 109.8(4) 1_566 .
As2 O30 U1 134.2(5) . .
As2 O30 Na6 102.5(4) . 1_565
U1 O30 Na6 92.2(3) . 1_565
As2 O30 Na6 136.8(4) . 2_745
U1 O30 Na6 88.3(3) . 2_745
Na6 O30 Na6 78.7(3) 1_565 2_745
U1 O31 Na9 131.3(4) . 2_645
U1 O31 Na2 130.5(4) . 2_645
Na9 O31 Na2 96.9(3) 2_645 2_645
As7 O32 U1 128.4(5) . 1_544
As7 O32 Na8 82.7(3) . .
U1 O32 Na8 107.1(3) 1_544 .
As3 O33 Na3 133.9(5) . 1_556
As3 O33 U4 129.4(5) . 1_556
Na3 O33 U4 94.8(4) 1_556 1_556
U4 O34 Na4 139.2(6) . 2_644
U4 O34 Na12 97.4(5) . 2_634
Na4 O34 Na12 108.3(4) 2_644 2_634
U3 O35 Na5 115.4(5) . 2_655
U3 O35 Na2 135.8(6) . 2_645
Na5 O35 Na2 106.1(5) 2_655 2_645
O41 O36 O40 120.1(13) . .
O41 O36 As8 63.4(9) . .
O40 O36 As8 57.7(8) . .
O41 O36 U3 157.6(12) . .
O40 O36 U3 74.3(8) . .
As8 O36 U3 131.5(9) . .
O41 O36 Na5 73.1(10) . 2_655
O40 O36 Na5 151.1(12) . 2_655
As8 O36 Na5 122.2(8) . 2_655
U3 O36 Na5 102.7(7) . 2_655
O39 O37 As8 61.1(9) . .
O39 O37 O41 121.0(14) . .
As8 O37 O41 60.6(9) . .
O39 O37 U4 75.7(9) . .
As8 O37 U4 134.8(9) . .
O41 O37 U4 162.9(12) . .
O39 O37 Na12 150.1(11) . 1_565
As8 O37 Na12 109.5(8) . 1_565
O41 O37 Na12 53.1(8) . 1_565
U4 O37 Na12 114.7(7) . 1_565
O40 O38 O39 115.4(13) . .
O40 O38 As8 58.3(8) . .
O39 O38 As8 58.7(8) . .
O40 O38 Na11 107.1(10) . .
O39 O38 Na11 87.7(9) . .
As8 O38 Na11 115.7(8) . .
O40 O38 Na7 70.9(9) . 2_755
O39 O38 Na7 169.3(11) . 2_755
As8 O38 Na7 124.4(8) . 2_755
Na11 O38 Na7 98.8(6) . 2_755
O40 O38 Na3 150.3(11) . 2_744
O39 O38 Na3 68.8(8) . 2_744
As8 O38 Na3 111.1(7) . 2_744
Na11 O38 Na3 102.4(6) . 2_744
Na7 O38 Na3 101.4(6) 2_755 2_744
O37 O39 O38 122.4(13) . .
O37 O39 As8 63.8(9) . .
O38 O39 As8 65.6(9) . .
O37 O39 Na3 159.0(11) . 2_744
O38 O39 Na3 72.8(9) . 2_744
As8 O39 Na3 118.6(9) . 2_744
O37 O39 U4 66.7(9) . .
O38 O39 U4 162.5(12) . .
As8 O39 U4 128.7(9) . .
Na3 O39 U4 103.1(6) 2_744 .
O37 O39 Na11 108.5(10) . .
O38 O39 Na11 56.5(8) . .
As8 O39 Na11 100.1(7) . .
Na3 O39 Na11 91.9(6) 2_744 .
U4 O39 Na11 107.4(6) . .
O38 O40 As8 66.0(9) . .
O38 O40 O36 121.3(14) . .
As8 O40 O36 61.5(8) . .
O38 O40 Na7 70.7(9) . 2_755
As8 O40 Na7 130.9(9) . 2_755
O36 O40 Na7 167.4(11) . 2_755
O38 O40 U3 147.7(11) . .
As8 O40 U3 125.6(9) . .
O36 O40 U3 64.5(8) . .
Na7 O40 U3 103.4(6) 2_755 .
O36 O41 O37 114.4(14) . .
O36 O41 As8 63.1(9) . .
O37 O41 As8 59.5(9) . .
O36 O41 Na12 120.3(11) . 1_565
O37 O41 Na12 86.7(10) . 1_565
As8 O41 Na12 138.3(11) . 1_565
O36 O41 Na5 69.1(9) . 2_655
O37 O41 Na5 171.8(11) . 2_655
As8 O41 Na5 118.9(9) . 2_655
Na12 O41 Na5 97.9(7) 1_565 2_655

loop_
_geom_bond_atom_site_label_1
_geom_bond_atom_site_label_2
_geom_bond_distance
_geom_bond_site_symmetry_2
U1 O31 1.775(9) .
U1 O25 1.814(9) .
U1 O6 2.258(9) .
U1 O32 2.320(8) 1_566
U1 O16 2.366(8) 1_565
U1 O30 2.387(8) .
U1 O9 2.529(8) .
U1 Na6 3.464(5) 2_745
U1 Na6 3.573(5) 1_565
U1 Na1 3.890(6) .
U1 Na2 3.891(7) 1_565
U1 Na9 3.913(5) 2_645
U2 O7 1.757(9) .
U2 O21 1.782(9) .
U2 O11 2.349(9) 1_566
U2 O29 2.393(8) .
U2 O23 2.404(9) 1_556
U2 O19 2.406(7) 1_566
U2 O27 2.426(9) 1_566
U2 Na10 3.488(6) .
U2 Na3 3.660(6) 2_755
U2 Na8 3.795(5) 1_566
U2 Na8 3.878(6) 2_745
U2 Na4 4.116(6) 2_645
U3 O35 1.755(12) .
U3 O24 1.775(10) .
U3 O36 2.304(16) .
U3 O4 2.309(8) .
U3 O13 2.329(9) 1_545
U3 O8 2.367(8) .
U3 O40 2.457(16) .
U3 O15 2.499(8) .
U3 Na1 3.333(5) 2_755
U3 Na5 3.618(5) 2_655
U3 Na7 3.812(5) 2_755
U3 Na2 4.021(7) .
U4 O34 1.752(12) .
U4 O28 1.799(11) .
U4 O14 2.275(8) .
U4 O37 2.314(17) .
U4 O33 2.375(9) 1_554
U4 O10 2.385(8) 1_544
U4 O39 2.442(17) .
U4 O12 2.530(8) .
U4 Na3 3.442(5) .
U4 Na12 3.481(7) 2_634
U4 Na3 3.775(6) 2_744
U4 Na11 4.084(6) 2_744
As1 O5 1.644(10) .
As1 O9 1.673(8) .
As1 O8 1.683(9) .
As1 O20 1.770(9) .
As1 Na5 3.331(6) 1_545
As1 Na8 3.369(5) 1_566
As1 Na6 3.450(6) 2_745
As1 Na7 3.498(6) 1_545
As2 O2 1.640(9) .
As2 O15 1.657(8) .
As2 O30 1.683(8) .
As2 O22 1.772(9) .
As2 Na9 3.347(6) 1_565
As2 Na6 3.362(6) 1_565
As2 Na11 3.499(6) .
As3 O3 1.651(9) .
As3 O29 1.653(8) .
As3 O33 1.657(9) .
As3 O20 1.754(8) .
As3 Na8 3.304(6) 1_566
As3 Na5 3.348(5) 1_545
As3 Na10 3.433(6) 2_656
As3 Na4 3.509(6) 2_645
As4 O18 1.652(9) .
As4 O19 1.683(7) .
As4 O16 1.706(9) .
As4 O4 1.722(8) .
As4 Na9 3.152(5) .
As4 Na6 3.249(5) .
As4 Na2 3.335(6) .
As4 Na1 3.434(5) 1_545
As4 Na10 3.546(6) 1_544
As4 Na7 3.559(6) 2_755
As5 O1 1.640(9) .
As5 O12 1.661(8) .
As5 O23 1.667(9) .
As5 O22 1.787(8) .
As5 Na8 3.383(5) 2_744
As5 Na9 3.394(5) 1_565
As5 Na11 3.398(6) .
As5 Na12 3.489(7) 1_565
As6 O17 1.635(10) .
As6 O10 1.684(8) .
As6 O6 1.700(9) .
As6 O13 1.706(9) .
As6 Na5 3.139(6) .
As6 Na1 3.357(5) .
As6 Na2 3.421(6) 1_565
As6 Na7 3.569(6) .
As7 O26 1.636(10) .
As7 O27 1.692(9) .
As7 O32 1.705(8) .
As7 O14 1.716(8) .
As7 Na4 3.153(6) .
As7 Na8 3.193(6) .
As7 Na9 3.434(6) 2_634
As7 Na3 3.478(5) 2_744
As8 O40 1.627(17) .
As8 O39 1.638(17) .
As8 O37 1.679(18) .
As8 O11 1.682(9) .
As8 O36 1.693(16) .
As8 O41 1.698(18) .
As8 O38 1.747(16) .
As8 Na4 3.327(6) .
As8 Na11 3.403(7) .
As8 Na3 3.473(5) 2_744
As8 Na5 3.533(6) 2_655
As8 Na12 3.544(7) 1_565
Na1 O17 2.357(10) .
Na1 O18 2.362(9) 1_565
Na1 O8 2.419(10) 2_755
Na1 O25 2.469(10) .
Na1 O15 2.492(10) 2_755
Na1 O24 2.496(11) 2_755
Na1 O24 2.625(12) 1_565
Na1 Na6 3.245(7) 1_565
Na1 U3 3.333(5) 2_755
Na1 Na11 3.378(7) 2_755
Na1 Na7 3.423(8) 2_765
Na2 O4 2.432(10) .
Na2 O6 2.442(11) 1_545
Na2 O5 2.455(11) 2_645
Na2 O2 2.498(10) 2_645
Na2 O35 2.712(14) 2_645
Na2 O31 2.891(10) 2_645
Na2 O16 2.953(10) .
Na2 As6 3.421(6) 1_545
Na2 U1 3.891(7) 1_545
Na2 Na5 4.003(9) 2_655
Na3 O33 2.300(11) 1_554
Na3 O27 2.317(10) 2_744
Na3 O39 2.378(18) 2_744
Na3 O38 2.437(16) 2_744
Na3 O12 2.622(10) .
Na3 O28 2.627(13) 2_744
Na3 O21 2.680(11) 2_755
Na3 O28 2.736(12) .
Na3 As8 3.473(5) 2_744
Na3 As7 3.478(5) 2_744
Na3 Na8 3.519(7) 2_744
Na4 O1 2.330(10) 2_644
Na4 O3 2.386(10) 2_645
Na4 O14 2.463(10) .
Na4 O11 2.479(11) .
Na4 O34 2.595(13) 2_644
Na4 O7 2.631(11) 2_645
Na4 O26 2.902(10) .
Na4 Na10 3.394(8) 1_544
Na4 Na12 3.460(9) 2_634
Na4 As3 3.509(6) 2_645
Na5 O36 2.327(18) 2_655
Na5 O13 2.363(10) .
Na5 O41 2.383(19) 2_655
Na5 O3 2.393(10) 1_565
Na5 O5 2.446(11) 1_565
Na5 O35 2.500(13) 2_655
Na5 O10 2.638(11) .
Na5 Na10 3.251(7) 2_666
Na5 As1 3.331(6) 1_565
Na5 As3 3.348(5) 1_565
Na5 Na12 3.380(9) 2_645
Na6 O18 2.337(10) .
Na6 O9 2.398(9) 2_745
Na6 O22 2.552(10) 1_545
Na6 O30 2.569(10) 1_545
Na6 O25 2.571(9) 1_545
Na6 O30 2.581(10) 2_745
Na6 O25 2.736(10) 2_745
Na6 Na1 3.245(7) 1_545
Na6 Na6 3.266(11) 2_735
Na6 As2 3.362(6) 1_545
Na6 Na8 3.400(7) 2_734
Na7 O38 2.396(17) 2_755
Na7 O40 2.400(19) 2_755
Na7 O20 2.421(10) 1_565
Na7 O18 2.466(11) 2_755
Na7 O17 2.494(11) .
Na7 O24 2.514(10) 2_755
Na7 O21 2.694(10) 2_766
Na7 Na1 3.423(8) 2_765
Na7 As1 3.498(6) 1_565
Na7 Na11 3.537(8) 2_755
Na7 As4 3.559(6) 2_755
Na8 O29 2.245(10) 1_544
Na8 O23 2.263(10) 2_744
Na8 O9 2.372(9) 1_544
Na8 O27 2.421(10) .
Na8 O32 2.925(11) .
Na8 As3 3.304(6) 1_544
Na8 As1 3.369(5) 1_544
Na8 As5 3.383(5) 2_744
Na8 Na6 3.400(7) 2_734
Na8 Na3 3.519(7) 2_744
Na8 U2 3.795(5) 1_544
Na9 O26 2.332(11) 2_634
Na9 O2 2.399(11) 1_545
Na9 O16 2.455(9) .
Na9 O1 2.457(9) 1_545
Na9 O31 2.507(10) 2_645
Na9 O19 2.562(10) .
Na9 Na10 3.251(8) 1_544
Na9 Na12 3.329(8) .
Na9 As2 3.347(6) 1_545
Na9 As5 3.394(5) 1_545
Na9 As7 3.434(5) 2_634
Na10 O26 2.213(11) 2_645
Na10 O3 2.265(11) 2_656
Na10 O19 2.409(10) 1_566
Na10 O5 2.603(11) 2_656
Na10 O11 2.629(11) 1_566
Na10 O7 2.800(10) .
Na10 Na5 3.251(7) 2_666
Na10 Na9 3.251(8) 1_566
Na10 Na4 3.394(8) 1_566
Na10 As3 3.433(6) 2_656
Na10 As4 3.546(6) 1_566
Na11 O38 2.260(17) .
Na11 O17 2.288(11) 2_755
Na11 O12 2.384(10) .
Na11 O28 2.501(12) 2_744
Na11 O15 2.516(10) .
Na11 O39 2.709(17) .
Na11 Na1 3.378(7) 2_755
Na11 Na7 3.537(8) 2_755
Na11 Na3 3.663(8) 2_744
Na12 O41 2.092(19) 1_545
Na12 O1 2.356(11) 1_545
Na12 O10 2.502(11) 2_645
Na12 O2 2.587(11) 1_545
Na12 O37 2.611(18) 1_545
Na12 O14 2.650(12) 2_634
Na12 O34 2.792(13) 2_634
Na12 Na5 3.380(9) 2_645
Na12 Na4 3.460(9) 2_634
Na12 U4 3.481(7) 2_634
Na12 As5 3.489(7) 1_545
O1 Na4 2.330(10) 2_644
O1 Na12 2.356(11) 1_565
O1 Na9 2.457(9) 1_565
O2 Na9 2.399(11) 1_565
O2 Na2 2.498(10) 2_645
O2 Na12 2.587(10) 1_565
O3 Na10 2.265(11) 2_656
O3 Na4 2.386(10) 2_645
O3 Na5 2.393(10) 1_545
O5 Na5 2.446(11) 1_545
O5 Na2 2.455(11) 2_645
O5 Na10 2.603(11) 2_656
O6 Na2 2.442(11) 1_565
O7 Na4 2.631(11) 2_645
O8 Na1 2.419(10) 2_755
O9 Na8 2.372(9) 1_566
O9 Na6 2.398(9) 2_745
O10 U4 2.385(8) 1_566
O10 Na12 2.502(11) 2_645
O11 U2 2.349(9) 1_544
O11 Na10 2.629(11) 1_544
O13 U3 2.329(9) 1_565
O14 Na12 2.650(12) 2_634
O15 Na1 2.492(10) 2_755
O16 U1 2.366(8) 1_545
O17 Na11 2.288(11) 2_755
O18 Na1 2.362(9) 1_545
O18 Na7 2.466(11) 2_755
O19 U2 2.406(7) 1_544
O19 Na10 2.409(10) 1_544
O20 Na7 2.421(10) 1_545
O21 Na3 2.680(11) 2_755
O21 Na7 2.694(10) 2_766
O22 Na6 2.552(10) 1_565
O23 Na8 2.263(10) 2_744
O23 U2 2.404(9) 1_554
O24 Na1 2.496(11) 2_755
O24 Na7 2.514(10) 2_755
O24 Na1 2.625(12) 1_545
O25 Na6 2.571(9) 1_565
O25 Na6 2.736(10) 2_745
O26 Na10 2.213(11) 2_645
O26 Na9 2.332(11) 2_634
O27 Na3 2.317(10) 2_744
O27 U2 2.426(8) 1_544
O28 Na11 2.501(12) 2_744
O28 Na3 2.627(13) 2_744
O29 Na8 2.245(10) 1_566
O30 Na6 2.569(10) 1_565
O30 Na6 2.581(10) 2_745
O31 Na9 2.507(10) 2_645
O31 Na2 2.891(10) 2_645
O32 U1 2.320(8) 1_544
O33 Na3 2.300(11) 1_556
O33 U4 2.375(9) 1_556
O34 Na4 2.595(13) 2_644
O34 Na12 2.792(13) 2_634
O35 Na5 2.500(13) 2_655
O35 Na2 2.712(14) 2_645
O36 O41 1.53(2) .
O36 O40 1.68(2) .
O36 Na5 2.327(18) 2_655
O37 O39 1.54(2) .
O37 O41 1.69(2) .
O37 Na12 2.611(18) 1_565
O38 O40 1.58(2) .
O38 O39 1.59(2) .
O38 Na7 2.396(17) 2_755
O38 Na3 2.437(16) 2_744
O39 Na3 2.378(18) 2_744
O40 Na7 2.400(19) 2_755
O41 Na12 2.092(19) 1_565
O41 Na5 2.383(19) 2_655

_cod_duplicate_entry 7200609
